data_7152449
loop_
_publ_author_name
'Sasaki, Toshiyuki'
'Shizuki, Norie'
'Hiraishi, Eri'
'Hisaki, Ichiro'
'Tohnai, Norimitsu'
'Miyata, Mikiji'

_publ_section_title
;
 Construction of multi-component supramolecular architectures of bile
 acids and cinchona alkaloids through helical-pitch-synchronized
 crystallization.
;
_journal_issue 30
_journal_name_full 'Organic &amp; biomolecular chemistry'
_journal_page_first 5985
_journal_page_last 5992
_journal_paper_doi 10.1039/c2ob25072a
_journal_volume 10
_journal_year 2012
_chemical_formula_moiety 'C43 H62 N2 O5 '
_chemical_formula_sum 'C43 H62 N2 O5'
_chemical_formula_weight 686.97
_space_group_IT_number 19
_symmetry_cell_setting orthorhombic
_symmetry_Int_Tables_number 19
_symmetry_space_group_name_Hall 'P 2ac 2ab'
_symmetry_space_group_name_H-M 'P 21 21 21'
_cell_angle_alpha 90.0000
_cell_angle_beta 90.0000
_cell_angle_gamma 90.0000
_cell_formula_units_Z 4
_cell_length_a 9.3208(4)
_cell_length_b 14.1964(6)
_cell_length_c 29.1726(13)
_cell_measurement_reflns_used 15823
_cell_measurement_temperature 213.1
_cell_measurement_theta_max 68.2
_cell_measurement_theta_min 3.0
_cell_volume 3860.2(3)
_computing_cell_refinement PROCESS-AUTO
_computing_data_collection PROCESS-AUTO
_computing_data_reduction CrystalStructure
_computing_publication_material 'CrystalStructure 3.8'
_computing_structure_refinement SHELXL
_computing_structure_solution SIR2004
_diffrn_detector_area_resol_mean 10.00
_diffrn_measured_fraction_theta_full 0.993
_diffrn_measured_fraction_theta_max 0.993
_diffrn_measurement_device_type 'Rigaku RAXIS-RAPID'
_diffrn_measurement_method \w
_diffrn_radiation_type 'Cu K\a'
_diffrn_radiation_wavelength 1.54187
_diffrn_reflns_av_R_equivalents 0.064
_diffrn_reflns_limit_h_max 11
_diffrn_reflns_limit_h_min -11
_diffrn_reflns_limit_k_max 17
_diffrn_reflns_limit_k_min -17
_diffrn_reflns_limit_l_max 35
_diffrn_reflns_limit_l_min -33
_diffrn_reflns_number 36746
_diffrn_reflns_theta_full 68.25
_diffrn_reflns_theta_max 68.25
_exptl_absorpt_coefficient_mu 0.599
_exptl_absorpt_correction_T_max 0.861
_exptl_absorpt_correction_T_min 0.684
_exptl_absorpt_correction_type multi-scan
_exptl_absorpt_process_details
;
Higashi, T. (1995). Program for Absorption Correction.
Rigaku Corporation, Tokyo, Japan.
;
_exptl_crystal_colour colorless
_exptl_crystal_density_diffrn 1.182
_exptl_crystal_density_method 'not measured'
_exptl_crystal_description block
_exptl_crystal_F_000 1496.00
_exptl_crystal_size_max 0.35
_exptl_crystal_size_mid 0.25
_exptl_crystal_size_min 0.25
_refine_diff_density_max 0.34
_refine_diff_density_min -0.40
_refine_ls_abs_structure_details 'Flack, H. D. (1983), Acta Cryst. A39, 876-881. 3006 Friedel Pairs'
_refine_ls_abs_structure_Flack 0.0(4)
_refine_ls_extinction_method none
_refine_ls_goodness_of_fit_ref 1.140
_refine_ls_hydrogen_treatment refall
_refine_ls_number_parameters 452
_refine_ls_number_reflns 6961
_refine_ls_R_factor_gt 0.0613
_refine_ls_shift/su_max 0.0000
_refine_ls_structure_factor_coef Fsqd
_refine_ls_weighting_details 'w = 1/[\s^2^(Fo^2^)+(0.0341P)^2^+5.7246P] where P=(Fo^2^+2Fc^2^)/3'
_refine_ls_weighting_scheme calc
_refine_ls_wR_factor_ref 0.1779
_reflns_number_gt 4498
_reflns_number_total 6961
_reflns_threshold_expression F^2^>2.0\s(F^2^)
_cod_data_source_file c2ob25072a.txt
_cod_data_source_block '_080605'
_cod_original_formula_sum 'C43 H62 N2 O5 '
_cod_database_code 7152449

loop_
_symmetry_equiv_pos_site_id
_symmetry_equiv_pos_as_xyz
1 +X,+Y,+Z
2 1/2+X,1/2-Y,-Z
3 -X,1/2+Y,1/2-Z
4 1/2-X,-Y,1/2+Z

loop_
_atom_site_label
_atom_site_type_symbol
_atom_site_fract_x
_atom_site_fract_y
_atom_site_fract_z
_atom_site_U_iso_or_equiv
_atom_site_adp_type
_atom_site_occupancy
_atom_site_symmetry_multiplicity
_atom_site_calc_flag
_atom_site_refinement_flags
O(1) O 0.1606(3) 0.4371(2) 0.25289(11) 0.0440(8) Uani 1.00 1 d .
O(2) O 0.8534(4) 0.1520(2) 0.52317(12) 0.0601(10) Uani 1.00 1 d .
O(3) O 0.5040(3) 0.5148(2) 0.49198(11) 0.0455(8) Uani 1.00 1 d .
O(4) O -0.0855(4) 0.9021(3) 0.43190(14) 0.0913(17) Uani 1.00 1 d .
O(5) O -0.0726(3) 0.8268(2) 0.36676(11) 0.0489(9) Uani 1.00 1 d .
N(1) N -0.1067(4) 0.7431(2) 0.24812(14) 0.0492(11) Uani 1.00 1 d .
N(2) N 0.2968(4) 0.4286(2) 0.15486(12) 0.0347(9) Uani 1.00 1 d .
C(1) C -0.1286(5) 0.7031(3) 0.20561(16) 0.0384(11) Uani 1.00 1 d .
C(2) C -0.2181(5) 0.7517(3) 0.17441(18) 0.0456(12) Uani 1.00 1 d .
C(3) C -0.2413(5) 0.7158(3) 0.13149(18) 0.0465(12) Uani 1.00 1 d .
C(4) C -0.1764(5) 0.6301(3) 0.11865(17) 0.0432(12) Uani 1.00 1 d .
C(5) C -0.0902(5) 0.5819(3) 0.14841(16) 0.0404(11) Uani 1.00 1 d .
C(6) C -0.0621(5) 0.6172(3) 0.19278(15) 0.0359(10) Uani 1.00 1 d .
C(7) C 0.0299(5) 0.5712(3) 0.22529(15) 0.0357(10) Uani 1.00 1 d .
C(8) C 0.0428(6) 0.6113(3) 0.26771(17) 0.0496(13) Uani 1.00 1 d .
C(9) C -0.0263(6) 0.6963(3) 0.27788(18) 0.0526(14) Uani 1.00 1 d .
C(10) C 0.1130(5) 0.4838(3) 0.21243(15) 0.0361(10) Uani 1.00 1 d .
C(11) C 0.2366(5) 0.5114(3) 0.18108(16) 0.0349(10) Uani 1.00 1 d .
C(12) C 0.3625(5) 0.5617(3) 0.20407(17) 0.0428(12) Uani 1.00 1 d .
C(13) C 0.5000(5) 0.5363(3) 0.17806(17) 0.0425(12) Uani 1.00 1 d .
C(14) C 0.4709(6) 0.5462(3) 0.12651(17) 0.0514(14) Uani 1.00 1 d .
C(15) C 0.3703(5) 0.4643(3) 0.11244(17) 0.0452(12) Uani 1.00 1 d .
C(16) C 0.4045(5) 0.3756(3) 0.18260(17) 0.0395(11) Uani 1.00 1 d .
C(17) C 0.5429(5) 0.4333(3) 0.18699(17) 0.0442(12) Uani 1.00 1 d .
C(18) C 0.6135(6) 0.4155(4) 0.23206(18) 0.0580(15) Uani 1.00 1 d .
C(19) C 0.7379(8) 0.3771(6) 0.2364(2) 0.120(3) Uani 1.00 1 d .
C(20) C 0.8383(5) 0.2196(3) 0.44648(16) 0.0407(11) Uani 1.00 1 d .
C(21) C 0.9177(6) 0.2177(3) 0.49196(17) 0.0470(12) Uani 1.00 1 d .
C(22) C 0.9140(6) 0.3139(3) 0.51382(18) 0.0510(13) Uani 1.00 1 d .
C(23) C 0.9813(6) 0.3852(3) 0.48202(19) 0.0520(13) Uani 1.00 1 d .
C(24) C 0.9080(5) 0.3940(3) 0.43473(17) 0.0398(11) Uani 1.00 1 d .
C(25) C 0.9002(5) 0.2938(3) 0.41339(16) 0.0445(12) Uani 1.00 1 d .
C(26) C 0.8191(5) 0.2939(3) 0.36773(17) 0.0480(13) Uani 1.00 1 d .
C(27) C 0.6726(5) 0.3416(3) 0.37043(17) 0.0467(13) Uani 1.00 1 d .
C(28) C 0.6823(5) 0.4409(3) 0.39028(16) 0.0383(11) Uani 1.00 1 d .
C(29) C 0.7540(5) 0.4345(3) 0.43824(15) 0.0352(10) Uani 1.00 1 d .
C(30) C 0.7478(5) 0.5281(3) 0.46512(17) 0.0403(11) Uani 1.00 1 d .
C(31) C 0.5994(5) 0.5741(3) 0.46580(15) 0.0353(10) Uani 1.00 1 d .
C(32) C 0.5430(4) 0.5868(2) 0.41706(14) 0.0293(9) Uani 1.00 1 d .
C(33) C 0.5380(4) 0.4884(3) 0.39410(15) 0.0324(10) Uani 1.00 1 d .
C(34) C 0.4530(5) 0.5070(3) 0.35009(16) 0.0439(12) Uani 1.00 1 d .
C(35) C 0.3431(5) 0.5845(3) 0.36351(15) 0.0393(11) Uani 1.00 1 d .
C(36) C 0.3844(5) 0.6187(3) 0.41243(15) 0.0354(10) Uani 1.00 1 d .
C(37) C 0.3459(5) 0.7227(3) 0.41977(18) 0.0434(12) Uani 1.00 1 d .
C(38) C 0.1827(5) 0.7376(3) 0.41429(18) 0.0478(13) Uani 1.00 1 d .
C(39) C 0.1419(5) 0.8399(3) 0.41113(18) 0.0454(12) Uani 1.00 1 d .
C(40) C -0.0146(5) 0.8570(3) 0.40388(16) 0.0410(11) Uani 1.00 1 d .
C(41) C 1.0068(6) 0.4562(3) 0.4056(2) 0.0638(17) Uani 1.00 1 d .
C(42) C 0.6428(5) 0.6554(3) 0.39129(17) 0.0459(12) Uani 1.00 1 d .
C(43) C 0.3943(6) 0.7604(4) 0.46639(19) 0.0659(18) Uani 1.00 1 d .
H(1) H -0.2618 0.8086 0.1832 0.055 Uiso 1.00 1 c R
H(2) H -0.3002 0.7483 0.1107 0.056 Uiso 1.00 1 c R
H(3) H -0.1927 0.6057 0.0891 0.052 Uiso 1.00 1 c R
H(4) H -0.0491 0.5244 0.1392 0.049 Uiso 1.00 1 c R
H(5) H 0.0987 0.5816 0.2903 0.060 Uiso 1.00 1 c R
H(6) H -0.0152 0.7215 0.3075 0.063 Uiso 1.00 1 c R
H(7) H 0.5643 0.4333 0.2588 0.070 Uiso 1.00 1 c R
H(8) H 0.0484 0.4409 0.1954 0.043 Uiso 1.00 1 c R
H(9) H 0.1969 0.5555 0.1581 0.042 Uiso 1.00 1 c R
H(10) H 0.5788 0.5790 0.1873 0.051 Uiso 1.00 1 c R
H(11) H 0.6095 0.4133 0.1624 0.053 Uiso 1.00 1 c R
H(12) H 1.0187 0.1994 0.4865 0.056 Uiso 1.00 1 c R
H(13) H 1.0001 0.2745 0.4066 0.053 Uiso 1.00 1 c R
H(14) H 0.7443 0.4794 0.3700 0.046 Uiso 1.00 1 c R
H(15) H 0.6973 0.3884 0.4561 0.042 Uiso 1.00 1 c R
H(16) H 0.6063 0.6365 0.4808 0.042 Uiso 1.00 1 c R
H(17) H 0.4774 0.4478 0.4138 0.039 Uiso 1.00 1 c R
H(18) H 0.3273 0.5813 0.4346 0.042 Uiso 1.00 1 c R
H(19) H 0.3948 0.7599 0.3957 0.052 Uiso 1.00 1 c R
H(20) H 0.3704 0.5420 0.2362 0.051 Uiso 1.00 1 c R
H(21) H 0.3473 0.6301 0.2033 0.051 Uiso 1.00 1 c R
H(22) H 0.5611 0.5427 0.1093 0.062 Uiso 1.00 1 c R
H(23) H 0.4253 0.6069 0.1200 0.062 Uiso 1.00 1 c R
H(24) H 0.2989 0.4866 0.0903 0.054 Uiso 1.00 1 c R
H(25) H 0.4259 0.4136 0.0982 0.054 Uiso 1.00 1 c R
H(26) H 0.4256 0.3152 0.1678 0.047 Uiso 1.00 1 c R
H(27) H 0.3654 0.3627 0.2131 0.047 Uiso 1.00 1 c R
H(28) H 0.7368 0.2335 0.4521 0.049 Uiso 1.00 1 c R
H(29) H 0.8443 0.1573 0.4322 0.049 Uiso 1.00 1 c R
H(30) H 0.9665 0.3125 0.5429 0.061 Uiso 1.00 1 c R
H(31) H 0.8144 0.3317 0.5203 0.061 Uiso 1.00 1 c R
H(32) H 1.0821 0.3680 0.4773 0.062 Uiso 1.00 1 c R
H(33) H 0.9795 0.4469 0.4970 0.062 Uiso 1.00 1 c R
H(34) H 0.8775 0.3264 0.3447 0.058 Uiso 1.00 1 c R
H(35) H 0.8061 0.2287 0.3575 0.058 Uiso 1.00 1 c R
H(36) H 0.6087 0.3035 0.3896 0.056 Uiso 1.00 1 c R
H(37) H 0.6308 0.3448 0.3397 0.056 Uiso 1.00 1 c R
H(38) H 0.7781 0.5163 0.4968 0.048 Uiso 1.00 1 c R
H(39) H 0.8164 0.5723 0.4515 0.048 Uiso 1.00 1 c R
H(40) H 0.4037 0.4497 0.3398 0.053 Uiso 1.00 1 c R
H(41) H 0.5164 0.5290 0.3255 0.053 Uiso 1.00 1 c R
H(42) H 0.2455 0.5589 0.3634 0.047 Uiso 1.00 1 c R
H(43) H 0.3474 0.6370 0.3417 0.047 Uiso 1.00 1 c R
H(44) H 0.1501 0.7051 0.3866 0.057 Uiso 1.00 1 c R
H(45) H 0.1333 0.7093 0.4405 0.057 Uiso 1.00 1 c R
H(46) H 0.1716 0.8716 0.4394 0.054 Uiso 1.00 1 c R
H(47) H 0.1951 0.8686 0.3858 0.054 Uiso 1.00 1 c R
H(48) H 0.9658 0.4640 0.3753 0.077 Uiso 1.00 1 c R
H(49) H 1.1003 0.4266 0.4031 0.077 Uiso 1.00 1 c R
H(50) H 1.0169 0.5174 0.4201 0.077 Uiso 1.00 1 c R
H(51) H 0.6081 0.6640 0.3602 0.055 Uiso 1.00 1 c R
H(52) H 0.7392 0.6297 0.3905 0.055 Uiso 1.00 1 c R
H(53) H 0.6439 0.7157 0.4070 0.055 Uiso 1.00 1 c R
H(54) H 0.3670 0.8261 0.4692 0.079 Uiso 1.00 1 c R
H(55) H 0.4977 0.7548 0.4690 0.079 Uiso 1.00 1 c R
H(56) H 0.3489 0.7242 0.4906 0.079 Uiso 1.00 1 c R
H(57) H 0.7897 0.3587 0.2103 0.144 Uiso 1.00 1 c R
H(58) H 0.7771 0.3677 0.2658 0.144 Uiso 1.00 1 c R
H(59) H 0.2232 0.3888 0.1467 0.042 Uiso 1.00 1 c R
H(60) H 0.2064 0.3893 0.2457 0.068 Uiso 1.00 1 c R
H(61) H 0.8911 0.0994 0.5198 0.073 Uiso 1.00 1 c R
H(62) H 0.4721 0.5450 0.5141 0.056 Uiso 1.00 1 c R

loop_
_atom_site_aniso_label
_atom_site_aniso_U_11
_atom_site_aniso_U_22
_atom_site_aniso_U_33
_atom_site_aniso_U_12
_atom_site_aniso_U_13
_atom_site_aniso_U_23
O(1) 0.048(2) 0.0375(18) 0.0469(19) 0.0097(16) 0.0034(16) 0.0109(15)
O(2) 0.061(2) 0.056(2) 0.063(2) 0.017(2) 0.012(2) 0.0270(19)
O(3) 0.055(2) 0.045(2) 0.0355(17) -0.0020(17) 0.0090(16) 0.0014(15)
O(4) 0.059(2) 0.150(4) 0.065(2) 0.057(2) -0.022(2) -0.060(2)
O(5) 0.054(2) 0.051(2) 0.0414(18) 0.0173(18) -0.0128(16) -0.0138(16)
N(1) 0.055(2) 0.042(2) 0.050(2) 0.006(2) -0.007(2) -0.012(2)
N(2) 0.036(2) 0.032(2) 0.036(2) -0.0101(17) 0.0008(16) -0.0021(16)
C(1) 0.040(2) 0.032(2) 0.043(2) 0.002(2) 0.002(2) -0.005(2)
C(2) 0.047(3) 0.039(2) 0.051(3) 0.008(2) -0.004(2) 0.007(2)
C(3) 0.043(3) 0.043(2) 0.054(3) -0.002(2) -0.005(2) 0.011(2)
C(4) 0.043(3) 0.043(2) 0.044(2) -0.006(2) -0.003(2) 0.002(2)
C(5) 0.042(2) 0.040(2) 0.040(2) 0.002(2) -0.002(2) -0.003(2)
C(6) 0.044(2) 0.027(2) 0.036(2) 0.001(2) 0.002(2) -0.005(2)
C(7) 0.041(2) 0.026(2) 0.039(2) 0.007(2) -0.002(2) -0.002(2)
C(8) 0.060(3) 0.045(3) 0.044(3) 0.011(2) -0.009(2) -0.005(2)
C(9) 0.067(3) 0.046(3) 0.045(3) 0.009(2) -0.006(2) -0.015(2)
C(10) 0.038(2) 0.032(2) 0.039(2) 0.005(2) 0.003(2) -0.001(2)
C(11) 0.034(2) 0.029(2) 0.042(2) 0.001(2) 0.003(2) -0.002(2)
C(12) 0.038(2) 0.035(2) 0.055(3) -0.007(2) 0.001(2) -0.011(2)
C(13) 0.033(2) 0.047(3) 0.047(2) -0.013(2) -0.005(2) -0.004(2)
C(14) 0.051(3) 0.055(3) 0.048(3) -0.020(2) -0.004(2) 0.005(2)
C(15) 0.044(3) 0.051(3) 0.040(2) -0.012(2) 0.002(2) 0.001(2)
C(16) 0.039(2) 0.035(2) 0.045(2) 0.008(2) 0.002(2) 0.000(2)
C(17) 0.040(2) 0.052(3) 0.041(2) 0.002(2) -0.002(2) -0.005(2)
C(18) 0.046(3) 0.084(4) 0.044(3) 0.022(3) -0.013(2) -0.005(2)
C(19) 0.071(5) 0.222(10) 0.068(4) 0.050(6) -0.003(4) 0.039(5)
C(20) 0.042(2) 0.034(2) 0.047(2) 0.009(2) 0.005(2) 0.006(2)
C(21) 0.054(3) 0.041(2) 0.046(2) 0.010(2) 0.000(2) 0.011(2)
C(22) 0.052(3) 0.052(3) 0.048(3) 0.008(2) -0.008(2) -0.001(2)
C(23) 0.047(3) 0.045(3) 0.065(3) 0.009(2) -0.010(2) -0.003(2)
C(24) 0.039(2) 0.030(2) 0.050(2) 0.001(2) 0.005(2) -0.001(2)
C(25) 0.055(3) 0.033(2) 0.046(2) 0.011(2) 0.010(2) 0.007(2)
C(26) 0.059(3) 0.044(3) 0.042(2) 0.020(2) 0.002(2) -0.001(2)
C(27) 0.064(3) 0.033(2) 0.043(2) 0.012(2) -0.004(2) -0.009(2)
C(28) 0.050(3) 0.030(2) 0.035(2) 0.007(2) 0.006(2) 0.000(2)
C(29) 0.034(2) 0.033(2) 0.039(2) 0.008(2) -0.001(2) -0.001(2)
C(30) 0.039(2) 0.036(2) 0.046(2) 0.007(2) -0.000(2) -0.003(2)
C(31) 0.040(2) 0.031(2) 0.036(2) 0.002(2) 0.002(2) -0.0014(19)
C(32) 0.029(2) 0.027(2) 0.032(2) 0.0063(19) 0.0014(18) 0.0012(18)
C(33) 0.034(2) 0.028(2) 0.035(2) 0.014(2) 0.0014(19) -0.0014(19)
C(34) 0.054(3) 0.040(2) 0.038(2) 0.007(2) -0.009(2) -0.008(2)
C(35) 0.037(2) 0.041(2) 0.040(2) 0.010(2) -0.008(2) -0.005(2)
C(36) 0.033(2) 0.033(2) 0.040(2) 0.008(2) -0.003(2) -0.002(2)
C(37) 0.037(2) 0.041(2) 0.052(2) 0.009(2) -0.006(2) -0.012(2)
C(38) 0.047(3) 0.046(3) 0.051(3) 0.014(2) -0.011(2) 0.003(2)
C(39) 0.034(2) 0.045(2) 0.058(3) 0.007(2) -0.007(2) 0.003(2)
C(40) 0.037(2) 0.045(2) 0.041(2) 0.015(2) -0.006(2) -0.000(2)
C(41) 0.049(3) 0.041(3) 0.101(4) 0.009(2) 0.027(3) 0.014(3)
C(42) 0.049(3) 0.035(2) 0.054(3) -0.002(2) 0.003(2) 0.006(2)
C(43) 0.069(4) 0.059(3) 0.070(3) 0.027(3) -0.022(3) -0.027(3)

loop_
_atom_type_symbol
_atom_type_description
_atom_type_scat_dispersion_real
_atom_type_scat_dispersion_imag
_atom_type_scat_source
C C 0.018 0.009
;
International Tables for Crystallography
(1992, Vol. C, Tables 4.2.6.8 and 6.1.1.4)
;
H H 0.000 0.000
;
International Tables for Crystallography
(1992, Vol. C, Table 6.1.1.4)
;
O O 0.049 0.032
;
International Tables for Crystallography
(1992, Vol. C, Tables 4.2.6.8 and 6.1.1.4)
;
N N 0.031 0.018
;
International Tables for Crystallography
(1992, Vol. C, Tables 4.2.6.8 and 6.1.1.4)
;

loop_
_geom_angle_atom_site_label_1
_geom_angle_atom_site_label_2
_geom_angle_atom_site_label_3
_geom_angle
_geom_angle_publ_flag
C(1) N(1) C(9) 117.8(4) yes
C(11) N(2) C(15) 108.9(3) yes
C(11) N(2) C(16) 111.6(3) yes
C(15) N(2) C(16) 108.0(3) yes
N(1) C(1) C(2) 117.7(4) yes
N(1) C(1) C(6) 121.8(4) yes
C(2) C(1) C(6) 120.5(4) yes
C(1) C(2) C(3) 120.0(4) yes
C(2) C(3) C(4) 119.8(4) yes
C(3) C(4) C(5) 121.1(4) yes
C(4) C(5) C(6) 120.8(4) yes
C(1) C(6) C(5) 117.8(4) yes
C(1) C(6) C(7) 118.6(3) yes
C(5) C(6) C(7) 123.6(4) yes
C(6) C(7) C(8) 117.4(4) yes
C(6) C(7) C(10) 121.1(3) yes
C(8) C(7) C(10) 121.5(4) yes
C(7) C(8) C(9) 120.7(4) yes
N(1) C(9) C(8) 123.6(4) yes
O(1) C(10) C(7) 109.6(3) yes
O(1) C(10) C(11) 112.5(3) yes
C(7) C(10) C(11) 109.0(3) yes
N(2) C(11) C(10) 112.6(3) yes
N(2) C(11) C(12) 107.5(3) yes
C(10) C(11) C(12) 115.9(3) yes
C(11) C(12) C(13) 108.3(3) yes
C(12) C(13) C(14) 108.4(4) yes
C(12) C(13) C(17) 111.0(4) yes
C(14) C(13) C(17) 107.4(4) yes
C(13) C(14) C(15) 107.4(4) yes
N(2) C(15) C(14) 108.1(3) yes
N(2) C(16) C(17) 109.9(3) yes
C(13) C(17) C(16) 106.0(4) yes
C(13) C(17) C(18) 115.2(4) yes
C(16) C(17) C(18) 110.7(4) yes
C(17) C(18) C(19) 123.8(5) yes
C(21) C(20) C(25) 112.1(4) yes
O(2) C(21) C(20) 111.2(4) yes
O(2) C(21) C(22) 108.1(4) yes
C(20) C(21) C(22) 110.0(4) yes
C(21) C(22) C(23) 109.7(4) yes
C(22) C(23) C(24) 114.8(4) yes
C(23) C(24) C(25) 107.7(3) yes
C(23) C(24) C(29) 112.4(4) yes
C(23) C(24) C(41) 106.0(4) yes
C(25) C(24) C(29) 108.9(3) yes
C(25) C(24) C(41) 109.5(4) yes
C(29) C(24) C(41) 112.3(3) yes
C(20) C(25) C(24) 113.1(3) yes
C(20) C(25) C(26) 111.2(4) yes
C(24) C(25) C(26) 111.7(3) yes
C(25) C(26) C(27) 113.4(4) yes
C(26) C(27) C(28) 112.1(4) yes
C(27) C(28) C(29) 108.3(3) yes
C(27) C(28) C(33) 112.8(4) yes
C(29) C(28) C(33) 110.0(3) yes
C(24) C(29) C(28) 111.1(3) yes
C(24) C(29) C(30) 112.8(3) yes
C(28) C(29) C(30) 113.1(3) yes
C(29) C(30) C(31) 114.1(3) yes
O(3) C(31) C(30) 108.3(3) yes
O(3) C(31) C(32) 110.5(3) yes
C(30) C(31) C(32) 110.4(3) yes
C(31) C(32) C(33) 107.9(3) yes
C(31) C(32) C(36) 116.3(3) yes
C(31) C(32) C(42) 108.7(3) yes
C(33) C(32) C(36) 101.3(3) yes
C(33) C(32) C(42) 112.1(3) yes
C(36) C(32) C(42) 110.4(3) yes
C(28) C(33) C(32) 114.0(3) yes
C(28) C(33) C(34) 118.4(3) yes
C(32) C(33) C(34) 102.9(3) yes
C(33) C(34) C(35) 104.6(3) yes
C(34) C(35) C(36) 106.8(3) yes
C(32) C(36) C(35) 103.0(3) yes
C(32) C(36) C(37) 119.4(3) yes
C(35) C(36) C(37) 111.7(3) yes
C(36) C(37) C(38) 110.4(4) yes
C(36) C(37) C(43) 113.1(4) yes
C(38) C(37) C(43) 109.6(4) yes
C(37) C(38) C(39) 112.8(4) yes
C(38) C(39) C(40) 114.4(4) yes
O(4) C(40) O(5) 120.6(4) yes
O(4) C(40) C(39) 121.0(4) yes
O(5) C(40) C(39) 118.4(4) yes
C(10) O(1) H(60) 109.4 no
C(21) O(2) H(61) 109.5 no
C(31) O(3) H(62) 109.3 no
C(11) N(2) H(59) 109.4 no
C(15) N(2) H(59) 109.4 no
C(16) N(2) H(59) 109.4 no
C(1) C(2) H(1) 120.0 no
C(3) C(2) H(1) 120.0 no
C(2) C(3) H(2) 120.1 no
C(4) C(3) H(2) 120.1 no
C(3) C(4) H(3) 119.5 no
C(5) C(4) H(3) 119.5 no
C(4) C(5) H(4) 119.6 no
C(6) C(5) H(4) 119.6 no
C(7) C(8) H(5) 119.6 no
C(9) C(8) H(5) 119.6 no
N(1) C(9) H(6) 118.2 no
C(8) C(9) H(6) 118.2 no
O(1) C(10) H(8) 108.5 no
C(7) C(10) H(8) 108.5 no
C(11) C(10) H(8) 108.5 no
N(2) C(11) H(9) 106.7 no
C(10) C(11) H(9) 106.7 no
C(12) C(11) H(9) 106.7 no
C(11) C(12) H(20) 110.0 no
C(11) C(12) H(21) 110.0 no
C(13) C(12) H(20) 110.0 no
C(13) C(12) H(21) 110.0 no
H(20) C(12) H(21) 108.4 no
C(12) C(13) H(10) 110.0 no
C(14) C(13) H(10) 110.0 no
C(17) C(13) H(10) 110.0 no
C(13) C(14) H(22) 110.2 no
C(13) C(14) H(23) 110.3 no
C(15) C(14) H(22) 110.2 no
C(15) C(14) H(23) 110.2 no
H(22) C(14) H(23) 108.5 no
N(2) C(15) H(24) 110.1 no
N(2) C(15) H(25) 110.1 no
C(14) C(15) H(24) 110.1 no
C(14) C(15) H(25) 110.1 no
H(24) C(15) H(25) 108.4 no
N(2) C(16) H(26) 109.7 no
N(2) C(16) H(27) 109.7 no
C(17) C(16) H(26) 109.7 no
C(17) C(16) H(27) 109.7 no
H(26) C(16) H(27) 108.2 no
C(13) C(17) H(11) 108.3 no
C(16) C(17) H(11) 108.3 no
C(18) C(17) H(11) 108.2 no
C(17) C(18) H(7) 118.1 no
C(19) C(18) H(7) 118.1 no
C(18) C(19) H(57) 120.0 no
C(18) C(19) H(58) 120.0 no
H(57) C(19) H(58) 120.0 no
C(21) C(20) H(28) 109.2 no
C(21) C(20) H(29) 109.2 no
C(25) C(20) H(28) 109.2 no
C(25) C(20) H(29) 109.2 no
H(28) C(20) H(29) 107.9 no
O(2) C(21) H(12) 109.1 no
C(20) C(21) H(12) 109.1 no
C(22) C(21) H(12) 109.1 no
C(21) C(22) H(30) 109.7 no
C(21) C(22) H(31) 109.7 no
C(23) C(22) H(30) 109.7 no
C(23) C(22) H(31) 109.7 no
H(30) C(22) H(31) 108.2 no
C(22) C(23) H(32) 108.6 no
C(22) C(23) H(33) 108.6 no
C(24) C(23) H(32) 108.6 no
C(24) C(23) H(33) 108.6 no
H(32) C(23) H(33) 107.5 no
C(20) C(25) H(13) 106.8 no
C(24) C(25) H(13) 106.8 no
C(26) C(25) H(13) 106.8 no
C(25) C(26) H(34) 108.9 no
C(25) C(26) H(35) 108.9 no
C(27) C(26) H(34) 108.9 no
C(27) C(26) H(35) 108.9 no
H(34) C(26) H(35) 107.7 no
C(26) C(27) H(36) 109.2 no
C(26) C(27) H(37) 109.2 no
C(28) C(27) H(36) 109.2 no
C(28) C(27) H(37) 109.2 no
H(36) C(27) H(37) 107.9 no
C(27) C(28) H(14) 108.5 no
C(29) C(28) H(14) 108.6 no
C(33) C(28) H(14) 108.5 no
C(24) C(29) H(15) 106.4 no
C(28) C(29) H(15) 106.4 no
C(30) C(29) H(15) 106.4 no
C(29) C(30) H(38) 108.7 no
C(29) C(30) H(39) 108.7 no
C(31) C(30) H(38) 108.7 no
C(31) C(30) H(39) 108.7 no
H(38) C(30) H(39) 107.7 no
O(3) C(31) H(16) 109.2 no
C(30) C(31) H(16) 109.2 no
C(32) C(31) H(16) 109.2 no
C(28) C(33) H(17) 106.9 no
C(32) C(33) H(17) 106.9 no
C(34) C(33) H(17) 106.9 no
C(33) C(34) H(40) 110.8 no
C(33) C(34) H(41) 110.8 no
C(35) C(34) H(40) 110.8 no
C(35) C(34) H(41) 110.8 no
H(40) C(34) H(41) 108.9 no
C(34) C(35) H(42) 110.4 no
C(34) C(35) H(43) 110.4 no
C(36) C(35) H(42) 110.4 no
C(36) C(35) H(43) 110.4 no
H(42) C(35) H(43) 108.6 no
C(32) C(36) H(18) 107.4 no
C(35) C(36) H(18) 107.4 no
C(37) C(36) H(18) 107.4 no
C(36) C(37) H(19) 107.9 no
C(38) C(37) H(19) 107.9 no
C(43) C(37) H(19) 107.9 no
C(37) C(38) H(44) 109.0 no
C(37) C(38) H(45) 109.0 no
C(39) C(38) H(44) 109.0 no
C(39) C(38) H(45) 109.0 no
H(44) C(38) H(45) 107.8 no
C(38) C(39) H(46) 108.7 no
C(38) C(39) H(47) 108.7 no
C(40) C(39) H(46) 108.7 no
C(40) C(39) H(47) 108.7 no
H(46) C(39) H(47) 107.6 no
C(24) C(41) H(48) 109.5 no
C(24) C(41) H(49) 109.5 no
C(24) C(41) H(50) 109.5 no
H(48) C(41) H(49) 109.5 no
H(48) C(41) H(50) 109.5 no
H(49) C(41) H(50) 109.5 no
C(32) C(42) H(51) 109.5 no
C(32) C(42) H(52) 109.5 no
C(32) C(42) H(53) 109.5 no
H(51) C(42) H(52) 109.5 no
H(51) C(42) H(53) 109.5 no
H(52) C(42) H(53) 109.5 no
C(37) C(43) H(54) 109.5 no
C(37) C(43) H(55) 109.5 no
C(37) C(43) H(56) 109.5 no
H(54) C(43) H(55) 109.5 no
H(54) C(43) H(56) 109.5 no
H(55) C(43) H(56) 109.5 no

loop_
_geom_bond_atom_site_label_1
_geom_bond_atom_site_label_2
_geom_bond_distance
_geom_bond_publ_flag
O(1) C(10) 1.424(5) yes
O(2) C(21) 1.435(6) yes
O(3) C(31) 1.443(5) yes
O(4) C(40) 1.230(6) yes
O(5) C(40) 1.284(5) yes
N(1) C(1) 1.379(6) yes
N(1) C(9) 1.326(6) yes
N(2) C(11) 1.510(5) yes
N(2) C(15) 1.502(6) yes
N(2) C(16) 1.494(6) yes
C(1) C(2) 1.414(7) yes
C(1) C(6) 1.417(6) yes
C(2) C(3) 1.368(7) yes
C(3) C(4) 1.410(7) yes
C(4) C(5) 1.367(6) yes
C(5) C(6) 1.413(6) yes
C(6) C(7) 1.436(6) yes
C(7) C(8) 1.368(6) yes
C(7) C(10) 1.510(6) yes
C(8) C(9) 1.398(7) yes
C(10) C(11) 1.522(6) yes
C(11) C(12) 1.529(6) yes
C(12) C(13) 1.532(6) yes
C(13) C(14) 1.534(7) yes
C(13) C(17) 1.538(7) yes
C(14) C(15) 1.549(7) yes
C(16) C(17) 1.534(7) yes
C(17) C(18) 1.492(7) yes
C(18) C(19) 1.288(9) yes
C(20) C(21) 1.519(7) yes
C(20) C(25) 1.540(6) yes
C(21) C(22) 1.507(7) yes
C(22) C(23) 1.510(7) yes
C(23) C(24) 1.545(7) yes
C(24) C(25) 1.554(6) yes
C(24) C(29) 1.550(6) yes
C(24) C(41) 1.533(7) yes
C(25) C(26) 1.532(7) yes
C(26) C(27) 1.527(7) yes
C(27) C(28) 1.527(6) yes
C(28) C(29) 1.553(6) yes
C(28) C(33) 1.509(6) yes
C(29) C(30) 1.543(6) yes
C(30) C(31) 1.531(6) yes
C(31) C(32) 1.526(6) yes
C(32) C(33) 1.550(5) yes
C(32) C(36) 1.552(6) yes
C(32) C(42) 1.542(6) yes
C(33) C(34) 1.531(6) yes
C(34) C(35) 1.554(7) yes
C(35) C(36) 1.555(6) yes
C(36) C(37) 1.535(6) yes
C(37) C(38) 1.544(7) yes
C(37) C(43) 1.530(7) yes
C(38) C(39) 1.504(7) yes
C(39) C(40) 1.494(7) yes
O(1) H(60) 0.829 no
O(2) H(61) 0.832 no
O(3) H(62) 0.830 no
N(2) H(59) 0.920 no
C(2) H(1) 0.940 no
C(3) H(2) 0.940 no
C(4) H(3) 0.940 no
C(5) H(4) 0.940 no
C(8) H(5) 0.940 no
C(9) H(6) 0.940 no
C(10) H(8) 0.990 no
C(11) H(9) 0.990 no
C(12) H(20) 0.980 no
C(12) H(21) 0.980 no
C(13) H(10) 0.990 no
C(14) H(22) 0.980 no
C(14) H(23) 0.980 no
C(15) H(24) 0.980 no
C(15) H(25) 0.980 no
C(16) H(26) 0.980 no
C(16) H(27) 0.980 no
C(17) H(11) 0.990 no
C(18) H(7) 0.940 no
C(19) H(57) 0.940 no
C(19) H(58) 0.940 no
C(20) H(28) 0.980 no
C(20) H(29) 0.980 no
C(21) H(12) 0.990 no
C(22) H(30) 0.980 no
C(22) H(31) 0.980 no
C(23) H(32) 0.980 no
C(23) H(33) 0.980 no
C(25) H(13) 0.990 no
C(26) H(34) 0.980 no
C(26) H(35) 0.980 no
C(27) H(36) 0.980 no
C(27) H(37) 0.980 no
C(28) H(14) 0.990 no
C(29) H(15) 0.990 no
C(30) H(38) 0.980 no
C(30) H(39) 0.980 no
C(31) H(16) 0.990 no
C(33) H(17) 0.990 no
C(34) H(40) 0.980 no
C(34) H(41) 0.980 no
C(35) H(42) 0.980 no
C(35) H(43) 0.980 no
C(36) H(18) 0.990 no
C(37) H(19) 0.990 no
C(38) H(44) 0.980 no
C(38) H(45) 0.980 no
C(39) H(46) 0.980 no
C(39) H(47) 0.980 no
C(41) H(48) 0.970 no
C(41) H(49) 0.970 no
C(41) H(50) 0.970 no
C(42) H(51) 0.970 no
C(42) H(52) 0.970 no
C(42) H(53) 0.970 no
C(43) H(54) 0.970 no
C(43) H(55) 0.970 no
C(43) H(56) 0.970 no

loop_
_geom_contact_atom_site_label_1
_geom_contact_atom_site_label_2
_geom_contact_distance
_geom_contact_site_symmetry_2
O(1) N(1) 2.800(5) 3_545
O(1) N(2) 3.131(4) .
O(1) C(1) 3.549(5) 3_545
O(1) C(2) 3.423(6) 3_545
O(1) C(7) 2.399(5) .
O(1) C(8) 2.740(6) .
O(1) C(11) 2.450(5) .
O(1) C(12) 2.949(5) .
O(1) C(16) 3.184(5) .
O(2) O(3) 2.788(4) 2_556
O(2) C(20) 2.439(5) .
O(2) C(22) 2.382(6) .
O(2) C(23) 3.512(6) 2_456
O(2) C(33) 3.572(5) 2_556
O(3) O(2) 2.788(4) 2_456
O(3) O(4) 2.649(5) 2_566
O(3) C(21) 3.430(5) 2_456
O(3) C(28) 3.559(5) .
O(3) C(29) 3.030(5) .
O(3) C(30) 2.411(6) .
O(3) C(32) 2.440(5) .
O(3) C(33) 2.897(5) .
O(3) C(36) 2.967(5) .
O(3) C(40) 3.546(5) 2_566
O(4) O(3) 2.649(5) 2_466
O(4) O(5) 2.184(5) .
O(4) N(2) 3.229(5) 3_555
O(4) C(15) 3.082(6) 3_555
O(4) C(31) 3.462(6) 2_466
O(4) C(38) 3.459(7) .
O(4) C(39) 2.374(6) .
O(5) O(4) 2.184(5) .
O(5) N(2) 2.618(5) 3_555
O(5) C(9) 3.216(6) .
O(5) C(10) 3.232(5) 3_555
O(5) C(11) 3.340(5) 3_555
O(5) C(15) 3.446(6) 3_555
O(5) C(16) 3.482(5) 3_555
O(5) C(38) 3.031(6) .
O(5) C(39) 2.389(6) .
N(1) O(1) 2.800(5) 3_555
N(1) C(2) 2.391(6) .
N(1) C(6) 2.444(6) .
N(1) C(7) 2.832(6) .
N(1) C(8) 2.401(6) .
N(2) O(1) 3.131(4) .
N(2) O(4) 3.229(5) 3_545
N(2) O(5) 2.618(5) 3_545
N(2) C(10) 2.523(5) .
N(2) C(12) 2.451(6) .
N(2) C(13) 2.526(6) .
N(2) C(14) 2.470(6) .
N(2) C(17) 2.479(6) .
N(2) C(40) 3.299(6) 3_545
C(1) O(1) 3.549(5) 3_555
C(1) C(3) 2.410(7) .
C(1) C(4) 2.776(6) .
C(1) C(5) 2.424(6) .
C(1) C(7) 2.453(6) .
C(1) C(8) 2.744(7) .
C(1) C(9) 2.316(7) .
C(2) O(1) 3.423(6) 3_555
C(2) N(1) 2.391(6) .
C(2) C(4) 2.403(7) .
C(2) C(5) 2.794(7) .
C(2) C(6) 2.458(6) .
C(2) C(9) 3.595(7) .
C(3) C(1) 2.410(7) .
C(3) C(5) 2.417(7) .
C(3) C(6) 2.818(6) .
C(4) C(1) 2.776(6) .
C(4) C(2) 2.403(7) .
C(4) C(6) 2.417(6) .
C(4) C(14) 3.504(7) 1_455
C(4) C(25) 3.591(7) 3_655
C(5) C(1) 2.424(6) .
C(5) C(2) 2.794(7) .
C(5) C(3) 2.417(7) .
C(5) C(7) 2.511(6) .
C(5) C(10) 3.003(6) .
C(5) C(11) 3.345(6) .
C(6) N(1) 2.444(6) .
C(6) C(2) 2.458(6) .
C(6) C(3) 2.818(6) .
C(6) C(4) 2.417(6) .
C(6) C(8) 2.396(6) .
C(6) C(9) 2.745(6) .
C(6) C(10) 2.566(6) .
C(6) C(11) 3.182(6) .
C(7) O(1) 2.399(5) .
C(7) N(1) 2.832(6) .
C(7) C(1) 2.453(6) .
C(7) C(5) 2.511(6) .
C(7) C(9) 2.404(6) .
C(7) C(11) 2.469(6) .
C(7) C(12) 3.164(6) .
C(8) O(1) 2.740(6) .
C(8) N(1) 2.401(6) .
C(8) C(1) 2.744(7) .
C(8) C(6) 2.396(6) .
C(8) C(10) 2.512(6) .
C(8) C(11) 3.415(6) .
C(8) C(12) 3.581(7) .
C(9) O(5) 3.216(6) .
C(9) C(1) 2.316(7) .
C(9) C(2) 3.595(7) .
C(9) C(6) 2.745(6) .
C(9) C(7) 2.404(6) .
C(10) O(5) 3.232(5) 3_545
C(10) N(2) 2.523(5) .
C(10) C(5) 3.003(6) .
C(10) C(6) 2.566(6) .
C(10) C(8) 2.512(6) .
C(10) C(12) 2.586(6) .
C(10) C(16) 3.240(6) .
C(11) O(1) 2.450(5) .
C(11) O(5) 3.340(5) 3_545
C(11) C(5) 3.345(6) .
C(11) C(6) 3.182(6) .
C(11) C(7) 2.469(6) .
C(11) C(8) 3.415(6) .
C(11) C(13) 2.482(6) .
C(11) C(14) 2.747(7) .
C(11) C(15) 2.451(6) .
C(11) C(16) 2.484(6) .
C(11) C(17) 3.067(6) .
C(12) O(1) 2.949(5) .
C(12) N(2) 2.451(6) .
C(12) C(7) 3.164(6) .
C(12) C(8) 3.581(7) .
C(12) C(10) 2.586(6) .
C(12) C(14) 2.488(7) .
C(12) C(15) 3.011(7) .
C(12) C(16) 2.744(6) .
C(12) C(17) 2.530(7) .
C(12) C(18) 3.233(7) .
C(13) N(2) 2.526(6) .
C(13) C(11) 2.482(6) .
C(13) C(15) 2.484(7) .
C(13) C(16) 2.453(7) .
C(13) C(18) 2.558(7) .
C(13) C(19) 3.595(9) .
C(14) N(2) 2.470(6) .
C(14) C(4) 3.504(7) 1_655
C(14) C(11) 2.747(7) .
C(14) C(12) 2.488(7) .
C(14) C(16) 2.987(7) .
C(14) C(17) 2.476(7) .
C(15) O(4) 3.082(6) 3_545
C(15) O(5) 3.446(6) 3_545
C(15) C(11) 2.451(6) .
C(15) C(12) 3.011(7) .
C(15) C(13) 2.484(7) .
C(15) C(16) 2.424(6) .
C(15) C(17) 2.741(7) .
C(16) O(1) 3.184(5) .
C(16) O(5) 3.482(5) 3_545
C(16) C(10) 3.240(6) .
C(16) C(11) 2.484(6) .
C(16) C(12) 2.744(6) .
C(16) C(13) 2.453(7) .
C(16) C(14) 2.987(7) .
C(16) C(15) 2.424(6) .
C(16) C(18) 2.489(7) .
C(16) C(19) 3.482(8) .
C(17) N(2) 2.479(6) .
C(17) C(11) 3.067(6) .
C(17) C(12) 2.530(7) .
C(17) C(14) 2.476(7) .
C(17) C(15) 2.741(7) .
C(17) C(19) 2.454(9) .
C(18) C(12) 3.233(7) .
C(18) C(13) 2.558(7) .
C(18) C(16) 2.489(7) .
C(19) C(13) 3.595(9) .
C(19) C(16) 3.482(8) .
C(19) C(17) 2.454(9) .
C(20) O(2) 2.439(5) .
C(20) C(22) 2.479(7) .
C(20) C(23) 2.894(7) .
C(20) C(24) 2.581(6) .
C(20) C(26) 2.534(6) .
C(20) C(27) 3.210(6) .
C(20) C(29) 3.160(6) .
C(21) O(3) 3.430(5) 2_556
C(21) C(23) 2.467(7) .
C(21) C(24) 3.009(6) .
C(21) C(25) 2.539(6) .
C(22) O(2) 2.382(6) .
C(22) C(20) 2.479(7) .
C(22) C(24) 2.573(7) .
C(22) C(25) 2.946(7) .
C(22) C(29) 3.166(6) .
C(23) O(2) 3.512(6) 2_556
C(23) C(20) 2.894(7) .
C(23) C(21) 2.467(7) .
C(23) C(25) 2.503(7) .
C(23) C(29) 2.571(7) .
C(23) C(30) 3.016(7) .
C(23) C(41) 2.457(8) .
C(24) C(20) 2.581(6) .
C(24) C(21) 3.009(6) .
C(24) C(22) 2.573(7) .
C(24) C(26) 2.554(7) .
C(24) C(27) 2.981(7) .
C(24) C(28) 2.559(7) .
C(24) C(30) 2.577(6) .
C(25) C(4) 3.591(7) 3_645
C(25) C(21) 2.539(6) .
C(25) C(22) 2.946(7) .
C(25) C(23) 2.503(7) .
C(25) C(27) 2.556(7) .
C(25) C(28) 2.990(7) .
C(25) C(29) 2.526(6) .
C(25) C(41) 2.521(7) .
C(26) C(20) 2.534(6) .
C(26) C(24) 2.554(7) .
C(26) C(28) 2.532(7) .
C(26) C(29) 2.930(6) .
C(26) C(41) 3.097(7) .
C(27) C(20) 3.210(6) .
C(27) C(24) 2.981(7) .
C(27) C(25) 2.556(7) .
C(27) C(29) 2.496(6) .
C(27) C(33) 2.529(6) .
C(27) C(34) 3.170(7) .
C(28) O(3) 3.559(5) .
C(28) C(24) 2.559(7) .
C(28) C(25) 2.990(7) .
C(28) C(26) 2.532(7) .
C(28) C(30) 2.583(6) .
C(28) C(31) 3.005(6) .
C(28) C(32) 2.566(6) .
C(28) C(34) 2.612(7) .
C(28) C(41) 3.065(7) .
C(28) C(42) 3.067(6) .
C(29) O(3) 3.030(5) .
C(29) C(20) 3.160(6) .
C(29) C(22) 3.166(6) .
C(29) C(23) 2.571(7) .
C(29) C(25) 2.526(6) .
C(29) C(26) 2.930(6) .
C(29) C(27) 2.496(6) .
C(29) C(31) 2.579(6) .
C(29) C(32) 2.987(6) .
C(29) C(33) 2.509(6) .
C(29) C(41) 2.560(7) .
C(29) C(42) 3.575(6) .
C(30) O(3) 2.411(6) .
C(30) C(23) 3.016(7) .
C(30) C(24) 2.577(6) .
C(30) C(28) 2.583(6) .
C(30) C(32) 2.511(6) .
C(30) C(33) 2.904(6) .
C(30) C(41) 3.143(7) .
C(30) C(42) 2.977(6) .
C(31) O(4) 3.462(6) 2_566
C(31) C(28) 3.005(6) .
C(31) C(29) 2.579(6) .
C(31) C(33) 2.487(6) .
C(31) C(36) 2.615(6) .
C(31) C(37) 3.440(6) .
C(31) C(42) 2.494(6) .
C(31) C(43) 3.263(7) .
C(32) O(3) 2.440(5) .
C(32) C(28) 2.566(6) .
C(32) C(29) 2.987(6) .
C(32) C(30) 2.511(6) .
C(32) C(34) 2.410(6) .
C(32) C(35) 2.432(6) .
C(32) C(37) 2.665(6) .
C(32) C(43) 3.173(7) .
C(33) O(2) 3.572(5) 2_456
C(33) O(3) 2.897(5) .
C(33) C(27) 2.529(6) .
C(33) C(29) 2.509(6) .
C(33) C(30) 2.904(6) .
C(33) C(31) 2.487(6) .
C(33) C(35) 2.441(6) .
C(33) C(36) 2.399(6) .
C(33) C(42) 2.566(6) .
C(34) C(27) 3.170(7) .
C(34) C(28) 2.612(7) .
C(34) C(32) 2.410(6) .
C(34) C(36) 2.496(6) .
C(34) C(42) 3.003(7) .
C(35) C(32) 2.432(6) .
C(35) C(33) 2.441(6) .
C(35) C(37) 2.558(6) .
C(35) C(38) 3.026(7) .
C(35) C(42) 3.078(7) .
C(36) O(3) 2.967(5) .
C(36) C(31) 2.615(6) .
C(36) C(33) 2.399(6) .
C(36) C(34) 2.496(6) .
C(36) C(38) 2.528(6) .
C(36) C(42) 2.541(7) .
C(36) C(43) 2.557(7) .
C(37) C(31) 3.440(6) .
C(37) C(32) 2.665(6) .
C(37) C(35) 2.558(6) .
C(37) C(39) 2.539(7) .
C(37) C(42) 3.044(7) .
C(38) O(4) 3.459(7) .
C(38) O(5) 3.031(6) .
C(38) C(35) 3.026(7) .
C(38) C(36) 2.528(6) .
C(38) C(40) 2.520(7) .
C(38) C(43) 2.511(7) .
C(39) O(4) 2.374(6) .
C(39) O(5) 2.389(6) .
C(39) C(37) 2.539(7) .
C(39) C(43) 3.067(7) .
C(40) O(3) 3.546(5) 2_466
C(40) N(2) 3.299(6) 3_555
C(40) C(38) 2.520(7) .
C(41) C(23) 2.457(8) .
C(41) C(25) 2.521(7) .
C(41) C(26) 3.097(7) .
C(41) C(28) 3.065(7) .
C(41) C(29) 2.560(7) .
C(41) C(30) 3.143(7) .
C(42) C(28) 3.067(6) .
C(42) C(29) 3.575(6) .
C(42) C(30) 2.977(6) .
C(42) C(31) 2.494(6) .
C(42) C(33) 2.566(6) .
C(42) C(34) 3.003(7) .
C(42) C(35) 3.078(7) .
C(42) C(36) 2.541(7) .
C(42) C(37) 3.044(7) .
C(42) C(43) 3.520(7) .
C(43) C(31) 3.263(7) .
C(43) C(32) 3.173(7) .
C(43) C(36) 2.557(7) .
C(43) C(38) 2.511(7) .
C(43) C(39) 3.067(7) .
C(43) C(42) 3.520(7) .
O(1) H(1) 2.775 3_545
O(1) H(5) 2.393 .
O(1) H(8) 1.976 .
O(1) H(9) 3.255 .
O(1) H(20) 2.505 .
O(1) H(21) 3.552 .
O(1) H(27) 2.471 .
O(1) H(40) 3.406 .
O(1) H(59) 3.227 .
O(2) H(2) 2.960 4_565
O(2) H(12) 1.993 .
O(2) H(15) 3.312 2_556
O(2) H(17) 2.594 2_556
O(2) H(18) 3.543 2_556
O(2) H(28) 2.612 .
O(2) H(29) 2.657 .
O(2) H(30) 2.576 .
O(2) H(31) 2.579 .
O(2) H(32) 2.545 2_456
O(2) H(36) 3.540 2_556
O(2) H(49) 3.382 2_456
O(2) H(62) 3.198 2_556
O(3) H(12) 3.108 2_456
O(3) H(15) 2.750 .
O(3) H(16) 2.001 .
O(3) H(17) 2.484 .
O(3) H(18) 2.532 .
O(3) H(38) 2.559 .
O(3) H(39) 3.246 .
O(3) H(46) 3.007 2_566
O(3) H(55) 3.473 .
O(3) H(56) 3.306 .
O(3) H(61) 1.963 2_456
O(4) H(4) 2.982 3_555
O(4) H(9) 3.566 3_555
O(4) H(16) 3.159 2_466
O(4) H(24) 2.412 3_555
O(4) H(25) 3.296 3_555
O(4) H(45) 3.423 .
O(4) H(46) 2.444 .
O(4) H(47) 2.980 .
O(4) H(56) 2.950 2_466
O(4) H(59) 2.634 3_555
O(4) H(62) 1.826 2_466
O(5) H(4) 3.031 3_555
O(5) H(6) 2.348 .
O(5) H(8) 2.443 3_555
O(5) H(9) 3.524 3_555
O(5) H(24) 3.342 3_555
O(5) H(26) 3.445 3_555
O(5) H(44) 2.762 .
O(5) H(45) 3.331 .
O(5) H(46) 3.175 .
O(5) H(47) 2.625 .
O(5) H(52) 3.374 1_455
O(5) H(53) 3.293 1_455
O(5) H(57) 3.494 3_655
O(5) H(59) 1.703 3_555
N(1) H(1) 2.558 .
N(1) H(5) 3.231 .
N(1) H(6) 1.954 .
N(1) H(8) 3.300 3_555
N(1) H(27) 3.158 3_555
N(1) H(57) 3.591 3_655
N(1) H(58) 3.568 3_655
N(1) H(60) 2.280 3_555
N(2) H(4) 3.528 .
N(2) H(8) 2.606 .
N(2) H(9) 2.030 .
N(2) H(10) 3.516 .
N(2) H(11) 2.931 .
N(2) H(20) 2.947 .
N(2) H(21) 3.225 .
N(2) H(22) 3.234 .
N(2) H(23) 2.979 .
N(2) H(24) 2.056 .
N(2) H(25) 2.056 .
N(2) H(26) 2.044 .
N(2) H(27) 2.044 .
N(2) H(53) 3.564 3_645
N(2) H(60) 2.837 .
C(1) H(1) 2.052 .
C(1) H(2) 3.262 .
C(1) H(4) 3.276 .
C(1) H(6) 3.164 .
C(1) H(10) 3.290 1_455
C(1) H(34) 3.270 3_655
C(1) H(35) 3.544 3_655
C(1) H(60) 3.087 3_555
C(2) H(2) 2.012 .
C(2) H(3) 3.246 .
C(2) H(10) 3.120 1_455
C(2) H(13) 3.133 3_655
C(2) H(34) 3.394 3_655
C(2) H(40) 3.327 3_555
C(2) H(49) 3.534 3_655
C(2) H(60) 3.042 3_555
C(3) H(1) 2.010 .
C(3) H(3) 2.043 .
C(3) H(4) 3.263 .
C(3) H(10) 3.039 1_455
C(3) H(13) 2.642 3_655
C(3) H(22) 3.139 1_455
C(3) H(23) 3.488 1_455
C(3) H(30) 3.354 4_564
C(3) H(31) 3.384 4_564
C(3) H(49) 3.421 3_655
C(4) H(1) 3.255 .
C(4) H(2) 2.049 .
C(4) H(4) 2.005 .
C(4) H(10) 3.121 1_455
C(4) H(12) 3.541 3_655
C(4) H(13) 2.729 3_655
C(4) H(22) 2.757 1_455
C(4) H(29) 3.454 3_655
C(4) H(30) 3.586 4_564
C(4) H(31) 3.192 4_564
C(5) H(2) 3.260 .
C(5) H(3) 2.004 .
C(5) H(8) 2.749 .
C(5) H(9) 2.717 .
C(5) H(10) 3.287 1_455
C(5) H(13) 3.280 3_655
C(5) H(22) 3.490 1_455
C(5) H(29) 3.453 3_655
C(5) H(35) 3.375 3_655
C(5) H(47) 3.334 3_545
C(6) H(1) 3.304 .
C(6) H(3) 3.263 .
C(6) H(4) 2.047 .
C(6) H(5) 3.255 .
C(6) H(8) 2.709 .
C(6) H(9) 2.761 .
C(6) H(10) 3.394 1_455
C(6) H(35) 3.218 3_655
C(7) H(4) 2.699 .
C(7) H(5) 2.007 .
C(7) H(6) 3.237 .
C(7) H(8) 2.052 .
C(7) H(9) 2.514 .
C(7) H(20) 3.216 .
C(7) H(21) 3.141 .
C(7) H(60) 3.120 .
C(8) H(6) 2.020 .
C(8) H(8) 3.210 .
C(8) H(9) 3.595 .
C(8) H(20) 3.338 .
C(8) H(21) 3.414 .
C(8) H(42) 3.453 .
C(8) H(43) 3.586 .
C(8) H(60) 3.561 .
C(9) H(5) 2.035 .
C(9) H(8) 3.565 3_555
C(9) H(44) 3.574 .
C(9) H(57) 3.209 3_655
C(9) H(58) 3.598 3_655
C(9) H(60) 3.286 3_555
C(10) H(4) 2.678 .
C(10) H(5) 2.665 .
C(10) H(9) 2.041 .
C(10) H(20) 2.629 .
C(10) H(21) 3.025 .
C(10) H(27) 2.914 .
C(10) H(57) 3.499 1_455
C(10) H(59) 2.560 .
C(10) H(60) 1.871 .
C(11) H(4) 2.935 .
C(11) H(5) 3.576 .
C(11) H(8) 2.063 .
C(11) H(10) 3.336 .
C(11) H(20) 2.080 .
C(11) H(21) 2.080 .
C(11) H(23) 2.847 .
C(11) H(24) 2.735 .
C(11) H(25) 3.300 .
C(11) H(26) 3.319 .
C(11) H(27) 2.603 .
C(11) H(35) 3.308 3_655
C(11) H(59) 2.013 .
C(11) H(60) 2.577 .
C(12) H(5) 3.528 .
C(12) H(7) 3.069 .
C(12) H(8) 3.403 .
C(12) H(9) 2.047 .
C(12) H(10) 2.090 .
C(12) H(11) 3.349 .
C(12) H(22) 3.338 .
C(12) H(23) 2.601 .
C(12) H(24) 3.537 .
C(12) H(27) 2.839 .
C(12) H(35) 3.364 3_655
C(12) H(59) 3.243 .
C(12) H(60) 3.097 .
C(13) H(7) 2.837 .
C(13) H(9) 2.897 .
C(13) H(11) 2.073 .
C(13) H(20) 2.083 .
C(13) H(21) 2.083 .
C(13) H(22) 2.087 .
C(13) H(23) 2.087 .
C(13) H(24) 3.251 .
C(13) H(25) 2.991 .
C(13) H(26) 3.229 .
C(13) H(27) 2.949 .
C(13) H(59) 3.446 .
C(14) H(3) 3.426 1_655
C(14) H(9) 2.718 .
C(14) H(10) 2.091 .
C(14) H(11) 2.514 .
C(14) H(20) 3.334 .
C(14) H(21) 2.787 .
C(14) H(24) 2.098 .
C(14) H(25) 2.098 .
C(14) H(26) 3.519 .
C(14) H(30) 3.211 4_664
C(14) H(59) 3.266 .
C(15) H(9) 2.462 .
C(15) H(10) 3.347 .
C(15) H(11) 2.761 .
C(15) H(21) 3.552 .
C(15) H(22) 2.100 .
C(15) H(23) 2.100 .
C(15) H(26) 2.712 .
C(15) H(27) 3.273 .
C(15) H(53) 3.577 3_645
C(15) H(59) 2.006 .
C(16) H(7) 2.799 .
C(16) H(8) 3.467 .
C(16) H(9) 3.284 .
C(16) H(10) 3.316 .
C(16) H(11) 2.069 .
C(16) H(19) 3.378 3_645
C(16) H(20) 2.850 .
C(16) H(22) 3.511 .
C(16) H(24) 3.272 .
C(16) H(25) 2.529 .
C(16) H(51) 3.256 3_645
C(16) H(53) 3.491 3_645
C(16) H(59) 1.998 .
C(16) H(60) 2.615 .
C(17) H(7) 2.105 .
C(17) H(10) 2.095 .
C(17) H(19) 3.495 3_645
C(17) H(20) 2.650 .
C(17) H(21) 3.369 .
C(17) H(22) 2.752 .
C(17) H(23) 3.330 .
C(17) H(25) 2.825 .
C(17) H(26) 2.079 .
C(17) H(27) 2.079 .
C(17) H(47) 3.363 3_645
C(17) H(57) 2.622 .
C(17) H(58) 3.304 .
C(17) H(59) 3.265 .
C(18) H(10) 2.682 .
C(18) H(11) 2.032 .
C(18) H(20) 2.894 .
C(18) H(26) 2.935 .
C(18) H(27) 2.492 .
C(18) H(37) 3.299 .
C(18) H(41) 3.294 .
C(18) H(57) 1.937 .
C(18) H(58) 1.937 .
C(19) H(7) 1.919 .
C(19) H(8) 3.259 1_655
C(19) H(10) 3.530 .
C(19) H(11) 2.522 .
C(19) H(27) 3.544 .
C(19) H(34) 3.490 .
C(19) H(37) 3.206 .
C(20) H(12) 2.068 .
C(20) H(13) 2.058 .
C(20) H(15) 2.747 .
C(20) H(23) 3.516 3_645
C(20) H(30) 3.329 .
C(20) H(30) 3.509 2_456
C(20) H(31) 2.686 .
C(20) H(32) 3.226 .
C(20) H(32) 3.493 2_456
C(20) H(34) 3.354 .
C(20) H(35) 2.616 .
C(20) H(36) 2.958 .
C(20) H(61) 2.781 .
C(21) H(13) 2.728 .
C(21) H(15) 3.344 .
C(21) H(15) 3.370 2_556
C(21) H(28) 2.061 .
C(21) H(28) 3.463 2_556
C(21) H(29) 2.061 .
C(21) H(30) 2.056 .
C(21) H(31) 2.056 .
C(21) H(32) 2.661 .
C(21) H(32) 3.475 2_456
C(21) H(33) 3.308 .
C(21) H(61) 1.883 .
C(22) H(2) 3.144 4_565
C(22) H(3) 3.223 4_565
C(22) H(12) 2.056 .
C(22) H(13) 3.278 .
C(22) H(15) 2.835 .
C(22) H(22) 3.458 4_665
C(22) H(28) 2.697 .
C(22) H(28) 3.240 2_556
C(22) H(29) 3.322 .
C(22) H(32) 2.045 .
C(22) H(33) 2.045 .
C(22) H(38) 3.179 .
C(22) H(61) 3.058 .
C(23) H(12) 2.664 .
C(23) H(13) 2.710 .
C(23) H(15) 2.754 .
C(23) H(28) 3.255 .
C(23) H(28) 3.494 2_556
C(23) H(30) 2.059 .
C(23) H(31) 2.059 .
C(23) H(38) 2.690 .
C(23) H(39) 3.195 .
C(23) H(48) 3.311 .
C(23) H(49) 2.623 .
C(23) H(50) 2.626 .
C(24) H(12) 3.313 .
C(24) H(13) 2.071 .
C(24) H(14) 2.712 .
C(24) H(15) 2.062 .
C(24) H(28) 2.827 .
C(24) H(29) 3.413 .
C(24) H(30) 3.405 .
C(24) H(31) 2.787 .
C(24) H(32) 2.076 .
C(24) H(33) 2.076 .
C(24) H(34) 2.811 .
C(24) H(35) 3.388 .
C(24) H(36) 3.341 .
C(24) H(38) 2.785 .
C(24) H(39) 2.716 .
C(24) H(48) 2.069 .
C(24) H(49) 2.069 .
C(24) H(50) 2.069 .
C(25) H(12) 2.751 .
C(25) H(14) 3.264 .
C(25) H(15) 2.633 .
C(25) H(28) 2.080 .
C(25) H(29) 2.080 .
C(25) H(31) 3.263 .
C(25) H(32) 2.731 .
C(25) H(33) 3.350 .
C(25) H(34) 2.068 .
C(25) H(35) 2.068 .
C(25) H(36) 2.808 .
C(25) H(37) 3.385 .
C(25) H(48) 2.728 .
C(25) H(49) 2.670 .
C(25) H(50) 3.361 .
C(26) H(9) 3.470 3_645
C(26) H(13) 2.050 .
C(26) H(14) 2.724 .
C(26) H(15) 3.119 .
C(26) H(21) 3.481 3_645
C(26) H(23) 3.517 3_645
C(26) H(28) 2.716 .
C(26) H(29) 2.711 .
C(26) H(36) 2.067 .
C(26) H(37) 2.068 .
C(26) H(48) 2.783 .
C(26) H(49) 3.388 .
C(26) H(58) 3.178 .
C(27) H(13) 3.367 .
C(27) H(14) 2.067 .
C(27) H(15) 2.596 .
C(27) H(17) 2.680 .
C(27) H(23) 3.466 3_645
C(27) H(28) 2.896 .
C(27) H(29) 3.557 .
C(27) H(34) 2.064 .
C(27) H(35) 2.064 .
C(27) H(40) 3.071 .
C(27) H(41) 3.303 .
C(27) H(48) 3.241 .
C(27) H(58) 3.226 .
C(28) H(15) 2.064 .
C(28) H(17) 2.032 .
C(28) H(28) 3.489 .
C(28) H(34) 2.779 .
C(28) H(35) 3.364 .
C(28) H(36) 2.068 .
C(28) H(37) 2.068 .
C(28) H(38) 3.405 .
C(28) H(39) 2.869 .
C(28) H(40) 2.988 .
C(28) H(41) 2.743 .
C(28) H(48) 2.697 .
C(28) H(50) 3.415 .
C(28) H(51) 3.358 .
C(28) H(52) 2.732 .
C(29) H(13) 3.358 .
C(29) H(14) 2.090 .
C(29) H(16) 3.414 .
C(29) H(17) 2.681 .
C(29) H(28) 2.887 .
C(29) H(31) 2.859 .
C(29) H(32) 3.397 .
C(29) H(33) 2.718 .
C(29) H(34) 3.337 .
C(29) H(36) 2.703 .
C(29) H(37) 3.349 .
C(29) H(38) 2.077 .
C(29) H(39) 2.077 .
C(29) H(48) 2.728 .
C(29) H(49) 3.389 .
C(29) H(50) 2.769 .
C(29) H(52) 3.104 .
C(30) H(14) 2.858 .
C(30) H(15) 2.055 .
C(30) H(16) 2.078 .
C(30) H(17) 3.145 .
C(30) H(31) 3.277 .
C(30) H(33) 2.618 .
C(30) H(46) 3.207 2_566
C(30) H(48) 3.438 .
C(30) H(50) 2.835 .
C(30) H(52) 2.613 .
C(30) H(53) 3.303 .
C(30) H(54) 3.033 2_566
C(30) H(62) 2.951 .
C(31) H(14) 3.382 .
C(31) H(15) 2.805 .
C(31) H(17) 2.610 .
C(31) H(18) 2.696 .
C(31) H(38) 2.065 .
C(31) H(39) 2.066 .
C(31) H(46) 2.948 2_566
C(31) H(51) 3.335 .
C(31) H(52) 2.674 .
C(31) H(53) 2.675 .
C(31) H(54) 3.439 2_566
C(31) H(55) 2.736 .
C(31) H(56) 3.242 .
C(31) H(61) 3.164 2_456
C(31) H(62) 1.888 .
C(32) H(14) 2.780 .
C(32) H(15) 3.361 .
C(32) H(16) 2.074 .
C(32) H(17) 2.068 .
C(32) H(18) 2.076 .
C(32) H(19) 2.887 .
C(32) H(38) 3.348 .
C(32) H(39) 2.747 .
C(32) H(40) 3.248 .
C(32) H(41) 2.805 .
C(32) H(42) 3.209 .
C(32) H(43) 2.943 .
C(32) H(51) 2.078 .
C(32) H(52) 2.078 .
C(32) H(53) 2.078 .
C(32) H(55) 2.856 .
C(32) H(56) 3.418 .
C(32) H(61) 3.519 2_456
C(32) H(62) 2.967 .
C(33) H(14) 2.052 .
C(33) H(15) 2.737 .
C(33) H(16) 3.350 .
C(33) H(18) 2.643 .
C(33) H(36) 2.709 .
C(33) H(37) 2.726 .
C(33) H(39) 3.310 .
C(33) H(40) 2.091 .
C(33) H(41) 2.091 .
C(33) H(42) 3.039 .
C(33) H(43) 3.152 .
C(33) H(51) 2.760 .
C(33) H(52) 2.749 .
C(33) H(53) 3.395 .
C(33) H(61) 3.120 2_456
C(34) H(1) 3.471 3_545
C(34) H(7) 3.043 .
C(34) H(14) 2.805 .
C(34) H(17) 2.052 .
C(34) H(18) 2.925 .
C(34) H(20) 3.448 .
C(34) H(36) 3.432 .
C(34) H(37) 2.853 .
C(34) H(42) 2.106 .
C(34) H(43) 2.106 .
C(34) H(51) 2.673 .
C(34) H(52) 3.398 .
C(35) H(5) 3.123 .
C(35) H(17) 2.736 .
C(35) H(18) 2.078 .
C(35) H(19) 2.705 .
C(35) H(40) 2.111 .
C(35) H(41) 2.112 .
C(35) H(44) 2.572 .
C(35) H(45) 3.465 .
C(35) H(49) 3.388 1_455
C(35) H(50) 3.589 1_455
C(35) H(51) 2.717 .
C(35) H(53) 3.597 .
C(36) H(16) 2.885 .
C(36) H(17) 2.576 .
C(36) H(19) 2.067 .
C(36) H(40) 3.204 .
C(36) H(41) 3.092 .
C(36) H(42) 2.107 .
C(36) H(43) 2.107 .
C(36) H(44) 2.616 .
C(36) H(45) 2.793 .
C(36) H(51) 2.662 .
C(36) H(52) 3.373 .
C(36) H(53) 2.788 .
C(36) H(54) 3.382 .
C(36) H(55) 2.752 .
C(36) H(56) 2.749 .
C(36) H(62) 3.249 .
C(37) H(16) 3.250 .
C(37) H(18) 2.060 .
C(37) H(25) 3.485 3_655
C(37) H(26) 3.576 3_655
C(37) H(42) 2.998 .
C(37) H(43) 2.582 .
C(37) H(44) 2.081 .
C(37) H(45) 2.081 .
C(37) H(46) 2.727 .
C(37) H(47) 2.693 .
C(37) H(51) 3.113 .
C(37) H(53) 2.805 .
C(37) H(54) 2.066 .
C(37) H(55) 2.066 .
C(37) H(56) 2.066 .
C(38) H(18) 2.663 .
C(38) H(19) 2.074 .
C(38) H(42) 2.997 .
C(38) H(43) 2.980 .
C(38) H(46) 2.041 .
C(38) H(47) 2.041 .
C(38) H(50) 3.492 1_455
C(38) H(54) 2.663 .
C(38) H(55) 3.350 .
C(38) H(56) 2.719 .
C(39) H(4) 3.125 3_555
C(39) H(11) 3.326 3_655
C(39) H(16) 3.188 2_466
C(39) H(19) 2.655 .
C(39) H(44) 2.045 .
C(39) H(45) 2.045 .
C(39) H(54) 2.703 .
C(39) H(56) 3.434 .
C(39) H(62) 3.152 2_466
C(40) H(4) 2.753 3_555
C(40) H(6) 3.408 .
C(40) H(8) 3.148 3_555
C(40) H(16) 3.549 2_466
C(40) H(24) 3.230 3_555
C(40) H(44) 2.696 .
C(40) H(45) 2.729 .
C(40) H(46) 2.032 .
C(40) H(47) 2.032 .
C(40) H(56) 3.525 2_466
C(40) H(59) 2.481 3_555
C(40) H(62) 2.770 2_466
C(41) H(13) 2.580 .
C(41) H(14) 2.678 .
C(41) H(15) 3.379 .
C(41) H(18) 3.577 1_655
C(41) H(32) 2.535 .
C(41) H(33) 2.681 .
C(41) H(34) 2.831 .
C(41) H(38) 3.513 .
C(41) H(39) 2.767 .
C(41) H(42) 2.931 1_655
C(41) H(52) 3.533 .
C(42) H(14) 2.743 .
C(42) H(16) 2.647 .
C(42) H(17) 3.390 .
C(42) H(18) 3.369 .
C(42) H(19) 2.750 .
C(42) H(26) 2.919 3_655
C(42) H(39) 2.664 .
C(42) H(41) 2.879 .
C(42) H(43) 3.121 .
C(42) H(55) 2.993 .
C(43) H(16) 2.679 .
C(43) H(16) 3.424 2_466
C(43) H(18) 2.778 .
C(43) H(19) 2.062 .
C(43) H(25) 3.329 3_655
C(43) H(38) 3.519 2_466
C(43) H(39) 3.450 2_466
C(43) H(44) 3.350 .
C(43) H(45) 2.649 .
C(43) H(45) 3.538 2_566
C(43) H(46) 2.724 .
C(43) H(47) 3.368 .
C(43) H(53) 2.970 .
C(43) H(62) 3.437 .
H(1) O(1) 2.775 3_555
H(1) N(1) 2.558 .
H(1) C(1) 2.052 .
H(1) C(3) 2.010 .
H(1) C(4) 3.255 .
H(1) C(6) 3.304 .
H(1) C(34) 3.471 3_555
H(1) H(2) 2.310 .
H(1) H(10) 3.584 1_455
H(1) H(27) 3.267 3_555
H(1) H(37) 3.540 3_555
H(1) H(40) 2.493 3_555
H(1) H(49) 3.377 3_655
H(1) H(60) 2.425 3_555
H(2) O(2) 2.960 4_564
H(2) C(1) 3.262 .
H(2) C(2) 2.012 .
H(2) C(4) 2.049 .
H(2) C(5) 3.260 .
H(2) C(22) 3.144 4_564
H(2) H(1) 2.310 .
H(2) H(3) 2.344 .
H(2) H(10) 3.471 1_455
H(2) H(13) 2.866 3_655
H(2) H(17) 3.356 3_555
H(2) H(22) 3.192 1_455
H(2) H(23) 3.264 1_455
H(2) H(30) 2.656 4_564
H(2) H(31) 2.874 4_564
H(2) H(36) 2.981 3_555
H(2) H(40) 3.346 3_555
H(2) H(49) 3.169 3_655
H(2) H(61) 3.524 4_564
H(3) C(2) 3.246 .
H(3) C(3) 2.043 .
H(3) C(5) 2.004 .
H(3) C(6) 3.263 .
H(3) C(14) 3.426 1_455
H(3) C(22) 3.223 4_564
H(3) H(2) 2.344 .
H(3) H(4) 2.294 .
H(3) H(10) 3.589 1_455
H(3) H(12) 3.044 3_655
H(3) H(13) 2.997 3_655
H(3) H(22) 2.533 1_455
H(3) H(29) 3.386 3_655
H(3) H(30) 3.111 4_564
H(3) H(31) 2.473 4_564
H(3) H(38) 3.301 4_564
H(3) H(46) 3.432 3_545
H(3) H(47) 3.445 3_545
H(4) O(4) 2.982 3_545
H(4) O(5) 3.031 3_545
H(4) N(2) 3.528 .
H(4) C(1) 3.276 .
H(4) C(3) 3.263 .
H(4) C(4) 2.005 .
H(4) C(6) 2.047 .
H(4) C(7) 2.699 .
H(4) C(10) 2.678 .
H(4) C(11) 2.935 .
H(4) C(39) 3.125 3_545
H(4) C(40) 2.753 3_545
H(4) H(3) 2.294 .
H(4) H(8) 2.218 .
H(4) H(9) 2.399 .
H(4) H(24) 3.585 .
H(4) H(29) 3.397 3_655
H(4) H(46) 3.358 3_545
H(4) H(47) 2.698 3_545
H(4) H(57) 3.477 1_455
H(4) H(59) 3.192 .
H(5) O(1) 2.393 .
H(5) N(1) 3.231 .
H(5) C(6) 3.255 .
H(5) C(7) 2.007 .
H(5) C(9) 2.035 .
H(5) C(10) 2.665 .
H(5) C(11) 3.576 .
H(5) C(12) 3.528 .
H(5) C(35) 3.123 .
H(5) H(6) 2.307 .
H(5) H(8) 3.444 .
H(5) H(20) 3.036 .
H(5) H(21) 3.504 .
H(5) H(42) 2.555 .
H(5) H(43) 2.872 .
H(5) H(44) 3.346 .
H(5) H(48) 3.237 1_455
H(5) H(60) 3.186 .
H(6) O(5) 2.348 .
H(6) N(1) 1.954 .
H(6) C(1) 3.164 .
H(6) C(7) 3.237 .
H(6) C(8) 2.020 .
H(6) C(40) 3.408 .
H(6) H(5) 2.307 .
H(6) H(8) 3.131 3_555
H(6) H(44) 2.785 .
H(6) H(52) 3.578 1_455
H(6) H(57) 2.911 3_655
H(6) H(59) 3.346 3_555
H(6) H(60) 3.355 3_555
H(7) C(12) 3.069 .
H(7) C(13) 2.837 .
H(7) C(16) 2.799 .
H(7) C(17) 2.105 .
H(7) C(19) 1.919 .
H(7) C(34) 3.043 .
H(7) H(10) 2.941 .
H(7) H(11) 2.858 .
H(7) H(20) 2.467 .
H(7) H(26) 3.396 .
H(7) H(27) 2.493 .
H(7) H(37) 2.743 .
H(7) H(40) 2.807 .
H(7) H(41) 2.415 .
H(7) H(57) 2.746 .
H(7) H(58) 2.200 .
H(7) H(60) 3.415 .
H(8) O(1) 1.976 .
H(8) O(5) 2.443 3_545
H(8) N(1) 3.300 3_545
H(8) N(2) 2.606 .
H(8) C(5) 2.749 .
H(8) C(6) 2.709 .
H(8) C(7) 2.052 .
H(8) C(8) 3.210 .
H(8) C(9) 3.565 3_545
H(8) C(11) 2.063 .
H(8) C(12) 3.403 .
H(8) C(16) 3.467 .
H(8) C(19) 3.259 1_455
H(8) C(40) 3.148 3_545
H(8) H(4) 2.218 .
H(8) H(5) 3.444 .
H(8) H(6) 3.131 3_545
H(8) H(9) 2.399 .
H(8) H(20) 3.532 .
H(8) H(27) 3.198 .
H(8) H(47) 3.437 3_545
H(8) H(57) 2.714 1_455
H(8) H(58) 3.418 1_455
H(8) H(59) 2.286 .
H(8) H(60) 2.204 .
H(9) O(1) 3.255 .
H(9) O(4) 3.566 3_545
H(9) O(5) 3.524 3_545
H(9) N(2) 2.030 .
H(9) C(5) 2.717 .
H(9) C(6) 2.761 .
H(9) C(7) 2.514 .
H(9) C(8) 3.595 .
H(9) C(10) 2.041 .
H(9) C(12) 2.047 .
H(9) C(13) 2.897 .
H(9) C(14) 2.718 .
H(9) C(15) 2.462 .
H(9) C(16) 3.284 .
H(9) C(26) 3.470 3_655
H(9) H(4) 2.399 .
H(9) H(8) 2.399 .
H(9) H(20) 2.800 .
H(9) H(21) 2.197 .
H(9) H(23) 2.509 .
H(9) H(24) 2.403 .
H(9) H(25) 3.416 .
H(9) H(27) 3.542 .
H(9) H(29) 3.027 3_655
H(9) H(35) 2.500 3_655
H(9) H(59) 2.403 .
H(9) H(60) 3.481 .
H(10) N(2) 3.516 .
H(10) C(1) 3.290 1_655
H(10) C(2) 3.120 1_655
H(10) C(3) 3.039 1_655
H(10) C(4) 3.121 1_655
H(10) C(5) 3.287 1_655
H(10) C(6) 3.394 1_655
H(10) C(11) 3.336 .
H(10) C(12) 2.090 .
H(10) C(14) 2.091 .
H(10) C(15) 3.347 .
H(10) C(16) 3.316 .
H(10) C(17) 2.095 .
H(10) C(18) 2.682 .
H(10) C(19) 3.530 .
H(10) H(1) 3.584 1_655
H(10) H(2) 3.471 1_655
H(10) H(3) 3.589 1_655
H(10) H(7) 2.941 .
H(10) H(11) 2.478 .
H(10) H(20) 2.467 .
H(10) H(21) 2.324 .
H(10) H(22) 2.339 .
H(10) H(23) 2.461 .
H(11) N(2) 2.931 .
H(11) C(12) 3.349 .
H(11) C(13) 2.073 .
H(11) C(14) 2.514 .
H(11) C(15) 2.761 .
H(11) C(16) 2.069 .
H(11) C(18) 2.032 .
H(11) C(19) 2.522 .
H(11) C(39) 3.326 3_645
H(11) H(7) 2.858 .
H(11) H(10) 2.478 .
H(11) H(19) 2.760 3_645
H(11) H(20) 3.596 .
H(11) H(22) 2.445 .
H(11) H(23) 3.468 .
H(11) H(25) 2.538 .
H(11) H(26) 2.215 .
H(11) H(27) 2.807 .
H(11) H(47) 2.386 3_645
H(11) H(57) 2.318 .
H(11) H(58) 3.457 .
H(12) O(2) 1.993 .
H(12) O(3) 3.108 2_556
H(12) C(4) 3.541 3_645
H(12) C(20) 2.068 .
H(12) C(22) 2.056 .
H(12) C(23) 2.664 .
H(12) C(24) 3.313 .
H(12) C(25) 2.751 .
H(12) H(3) 3.044 3_645
H(12) H(13) 2.570 .
H(12) H(15) 2.669 2_556
H(12) H(28) 2.855 .
H(12) H(28) 2.872 2_556
H(12) H(29) 2.349 .
H(12) H(30) 2.350 .
H(12) H(31) 2.851 .
H(12) H(31) 2.798 2_556
H(12) H(32) 2.480 .
H(12) H(33) 3.546 .
H(12) H(61) 2.092 .
H(12) H(62) 3.496 2_556
H(13) C(2) 3.133 3_645
H(13) C(3) 2.642 3_645
H(13) C(4) 2.729 3_645
H(13) C(5) 3.280 3_645
H(13) C(20) 2.058 .
H(13) C(21) 2.728 .
H(13) C(22) 3.278 .
H(13) C(23) 2.710 .
H(13) C(24) 2.071 .
H(13) C(26) 2.050 .
H(13) C(27) 3.367 .
H(13) C(29) 3.358 .
H(13) C(41) 2.580 .
H(13) H(2) 2.866 3_645
H(13) H(3) 2.997 3_645
H(13) H(12) 2.570 .
H(13) H(15) 3.559 .
H(13) H(28) 2.850 .
H(13) H(29) 2.331 .
H(13) H(32) 2.570 .
H(13) H(34) 2.260 .
H(13) H(35) 2.395 .
H(13) H(48) 2.858 .
H(13) H(49) 2.355 .
H(13) H(50) 3.474 .
H(14) C(24) 2.712 .
H(14) C(25) 3.264 .
H(14) C(26) 2.724 .
H(14) C(27) 2.067 .
H(14) C(29) 2.090 .
H(14) C(30) 2.858 .
H(14) C(31) 3.382 .
H(14) C(32) 2.780 .
H(14) C(33) 2.052 .
H(14) C(34) 2.805 .
H(14) C(41) 2.678 .
H(14) C(42) 2.743 .
H(14) H(15) 2.857 .
H(14) H(17) 2.832 .
H(14) H(34) 2.609 .
H(14) H(36) 2.856 .
H(14) H(37) 2.357 .
H(14) H(39) 2.800 .
H(14) H(40) 3.322 .
H(14) H(41) 2.588 .
H(14) H(48) 2.081 .
H(14) H(49) 3.535 .
H(14) H(50) 2.980 .
H(14) H(51) 2.926 .
H(14) H(52) 2.216 .
H(14) H(58) 3.444 .
H(15) O(2) 3.312 2_456
H(15) O(3) 2.750 .
H(15) C(20) 2.747 .
H(15) C(21) 3.344 .
H(15) C(21) 3.370 2_456
H(15) C(22) 2.835 .
H(15) C(23) 2.754 .
H(15) C(24) 2.062 .
H(15) C(25) 2.633 .
H(15) C(26) 3.119 .
H(15) C(27) 2.596 .
H(15) C(28) 2.064 .
H(15) C(30) 2.055 .
H(15) C(31) 2.805 .
H(15) C(32) 3.361 .
H(15) C(33) 2.737 .
H(15) C(41) 3.379 .
H(15) H(12) 2.669 2_456
H(15) H(13) 3.559 .
H(15) H(14) 2.857 .
H(15) H(17) 2.537 .
H(15) H(28) 2.232 .
H(15) H(30) 3.572 2_456
H(15) H(31) 2.312 .
H(15) H(33) 3.006 .
H(15) H(36) 2.427 .
H(15) H(37) 3.508 .
H(15) H(38) 2.296 .
H(15) H(39) 2.840 .
H(15) H(61) 2.945 2_456
H(15) H(62) 3.495 .
H(16) O(3) 2.001 .
H(16) O(4) 3.159 2_566
H(16) C(29) 3.414 .
H(16) C(30) 2.078 .
H(16) C(32) 2.074 .
H(16) C(33) 3.350 .
H(16) C(36) 2.885 .
H(16) C(37) 3.250 .
H(16) C(39) 3.188 2_566
H(16) C(40) 3.549 2_566
H(16) C(42) 2.647 .
H(16) C(43) 2.679 .
H(16) C(43) 3.424 2_566
H(16) H(17) 3.527 .
H(16) H(18) 3.032 .
H(16) H(38) 2.386 .
H(16) H(39) 2.323 .
H(16) H(45) 3.182 2_566
H(16) H(46) 2.408 2_566
H(16) H(51) 3.539 .
H(16) H(52) 2.913 .
H(16) H(53) 2.455 .
H(16) H(54) 3.512 .
H(16) H(54) 2.884 2_566
H(16) H(55) 1.991 .
H(16) H(56) 2.718 .
H(16) H(56) 3.117 2_566
H(16) H(62) 2.049 .
H(17) O(2) 2.594 2_456
H(17) O(3) 2.484 .
H(17) C(27) 2.680 .
H(17) C(28) 2.032 .
H(17) C(29) 2.681 .
H(17) C(30) 3.145 .
H(17) C(31) 2.610 .
H(17) C(32) 2.068 .
H(17) C(34) 2.052 .
H(17) C(35) 2.736 .
H(17) C(36) 2.576 .
H(17) C(42) 3.390 .
H(17) H(2) 3.356 3_545
H(17) H(14) 2.832 .
H(17) H(15) 2.537 .
H(17) H(16) 3.527 .
H(17) H(18) 2.432 .
H(17) H(36) 2.488 .
H(17) H(37) 2.977 .
H(17) H(40) 2.264 .
H(17) H(41) 2.844 .
H(17) H(42) 3.052 .
H(17) H(49) 3.541 1_455
H(17) H(61) 2.202 2_456
H(17) H(62) 3.236 .
H(18) O(2) 3.543 2_456
H(18) O(3) 2.532 .
H(18) C(31) 2.696 .
H(18) C(32) 2.076 .
H(18) C(33) 2.643 .
H(18) C(34) 2.925 .
H(18) C(35) 2.078 .
H(18) C(37) 2.060 .
H(18) C(38) 2.663 .
H(18) C(41) 3.577 1_455
H(18) C(42) 3.369 .
H(18) C(43) 2.778 .
H(18) H(16) 3.032 .
H(18) H(17) 2.432 .
H(18) H(19) 2.848 .
H(18) H(40) 3.411 .
H(18) H(42) 2.234 .
H(18) H(43) 2.827 .
H(18) H(44) 2.789 .
H(18) H(45) 2.569 .
H(18) H(49) 3.185 1_455
H(18) H(50) 3.062 1_455
H(18) H(51) 3.596 .
H(18) H(55) 3.097 .
H(18) H(56) 2.613 .
H(18) H(61) 2.950 2_456
H(18) H(62) 2.733 .
H(19) C(16) 3.378 3_655
H(19) C(17) 3.495 3_655
H(19) C(32) 2.887 .
H(19) C(35) 2.705 .
H(19) C(36) 2.067 .
H(19) C(38) 2.074 .
H(19) C(39) 2.655 .
H(19) C(42) 2.750 .
H(19) C(43) 2.062 .
H(19) H(11) 2.760 3_655
H(19) H(18) 2.848 .
H(19) H(25) 2.753 3_655
H(19) H(26) 2.617 3_655
H(19) H(42) 3.313 .
H(19) H(43) 2.392 .
H(19) H(44) 2.425 .
H(19) H(45) 2.858 .
H(19) H(46) 2.910 .
H(19) H(47) 2.435 .
H(19) H(51) 2.623 .
H(19) H(53) 2.428 .
H(19) H(54) 2.354 .
H(19) H(55) 2.344 .
H(19) H(56) 2.846 .
H(20) O(1) 2.505 .
H(20) N(2) 2.947 .
H(20) C(7) 3.216 .
H(20) C(8) 3.338 .
H(20) C(10) 2.629 .
H(20) C(11) 2.080 .
H(20) C(13) 2.083 .
H(20) C(14) 3.334 .
H(20) C(16) 2.850 .
H(20) C(17) 2.650 .
H(20) C(18) 2.894 .
H(20) C(34) 3.448 .
H(20) H(5) 3.036 .
H(20) H(7) 2.467 .
H(20) H(8) 3.532 .
H(20) H(9) 2.800 .
H(20) H(10) 2.467 .
H(20) H(11) 3.596 .
H(20) H(21) 1.590 .
H(20) H(23) 3.548 .
H(20) H(27) 2.633 .
H(20) H(40) 3.310 .
H(20) H(41) 2.947 .
H(20) H(43) 3.369 .
H(20) H(60) 2.667 .
H(21) O(1) 3.552 .
H(21) N(2) 3.225 .
H(21) C(7) 3.141 .
H(21) C(8) 3.414 .
H(21) C(10) 3.025 .
H(21) C(11) 2.080 .
H(21) C(13) 2.083 .
H(21) C(14) 2.787 .
H(21) C(15) 3.552 .
H(21) C(17) 3.369 .
H(21) C(26) 3.481 3_655
H(21) H(5) 3.504 .
H(21) H(9) 2.197 .
H(21) H(10) 2.324 .
H(21) H(20) 1.590 .
H(21) H(23) 2.558 .
H(21) H(35) 2.676 3_655
H(21) H(37) 3.303 3_655
H(22) N(2) 3.234 .
H(22) C(3) 3.139 1_655
H(22) C(4) 2.757 1_655
H(22) C(5) 3.490 1_655
H(22) C(12) 3.338 .
H(22) C(13) 2.087 .
H(22) C(15) 2.100 .
H(22) C(16) 3.511 .
H(22) C(17) 2.752 .
H(22) C(22) 3.458 4_664
H(22) H(2) 3.192 1_655
H(22) H(3) 2.533 1_655
H(22) H(10) 2.339 .
H(22) H(11) 2.445 .
H(22) H(23) 1.591 .
H(22) H(24) 2.629 .
H(22) H(25) 2.248 .
H(22) H(30) 2.836 4_664
H(22) H(31) 3.357 4_664
H(22) H(33) 3.301 4_664
H(22) H(47) 3.360 3_645
H(23) N(2) 2.979 .
H(23) C(3) 3.488 1_655
H(23) C(11) 2.847 .
H(23) C(12) 2.601 .
H(23) C(13) 2.087 .
H(23) C(15) 2.100 .
H(23) C(17) 3.330 .
H(23) C(20) 3.516 3_655
H(23) C(26) 3.517 3_655
H(23) C(27) 3.466 3_655
H(23) H(2) 3.264 1_655
H(23) H(9) 2.509 .
H(23) H(10) 2.461 .
H(23) H(11) 3.468 .
H(23) H(20) 3.548 .
H(23) H(21) 2.558 .
H(23) H(22) 1.591 .
H(23) H(24) 2.249 .
H(23) H(25) 2.818 .
H(23) H(28) 3.152 3_655
H(23) H(29) 3.023 3_655
H(23) H(30) 2.718 4_664
H(23) H(35) 2.841 3_655
H(23) H(36) 2.824 3_655
H(24) O(4) 2.412 3_545
H(24) O(5) 3.342 3_545
H(24) N(2) 2.056 .
H(24) C(11) 2.735 .
H(24) C(12) 3.537 .
H(24) C(13) 3.251 .
H(24) C(14) 2.098 .
H(24) C(16) 3.272 .
H(24) C(40) 3.230 3_545
H(24) H(4) 3.585 .
H(24) H(9) 2.403 .
H(24) H(22) 2.629 .
H(24) H(23) 2.249 .
H(24) H(25) 1.590 .
H(24) H(26) 3.525 .
H(24) H(29) 2.843 3_655
H(24) H(33) 3.544 4_664
H(24) H(59) 2.265 .
H(24) H(62) 3.394 4_564
H(25) O(4) 3.296 3_545
H(25) N(2) 2.056 .
H(25) C(11) 3.300 .
H(25) C(13) 2.991 .
H(25) C(14) 2.098 .
H(25) C(16) 2.529 .
H(25) C(17) 2.825 .
H(25) C(37) 3.485 3_645
H(25) C(43) 3.329 3_645
H(25) H(9) 3.416 .
H(25) H(11) 2.538 .
H(25) H(19) 2.753 3_645
H(25) H(22) 2.248 .
H(25) H(23) 2.818 .
H(25) H(24) 1.590 .
H(25) H(26) 2.465 .
H(25) H(27) 3.477 .
H(25) H(53) 2.888 3_645
H(25) H(54) 3.022 3_645
H(25) H(55) 3.070 3_645
H(25) H(59) 2.386 .
H(26) O(5) 3.445 3_545
H(26) N(2) 2.044 .
H(26) C(11) 3.319 .
H(26) C(13) 3.229 .
H(26) C(14) 3.519 .
H(26) C(15) 2.712 .
H(26) C(17) 2.079 .
H(26) C(18) 2.935 .
H(26) C(37) 3.576 3_645
H(26) C(42) 2.919 3_645
H(26) H(7) 3.396 .
H(26) H(11) 2.215 .
H(26) H(19) 2.617 3_645
H(26) H(24) 3.525 .
H(26) H(25) 2.465 .
H(26) H(27) 1.587 .
H(26) H(43) 3.310 3_645
H(26) H(51) 2.318 3_645
H(26) H(52) 3.490 3_645
H(26) H(53) 2.678 3_645
H(26) H(59) 2.243 .
H(26) H(60) 3.233 .
H(27) O(1) 2.471 .
H(27) N(1) 3.158 3_545
H(27) N(2) 2.044 .
H(27) C(10) 2.914 .
H(27) C(11) 2.603 .
H(27) C(12) 2.839 .
H(27) C(13) 2.949 .
H(27) C(15) 3.273 .
H(27) C(17) 2.079 .
H(27) C(18) 2.492 .
H(27) C(19) 3.544 .
H(27) H(1) 3.267 3_545
H(27) H(7) 2.493 .
H(27) H(8) 3.198 .
H(27) H(9) 3.542 .
H(27) H(11) 2.807 .
H(27) H(20) 2.633 .
H(27) H(25) 3.477 .
H(27) H(26) 1.587 .
H(27) H(51) 3.550 3_645
H(27) H(59) 2.378 .
H(27) H(60) 1.801 .
H(28) O(2) 2.612 .
H(28) C(21) 2.061 .
H(28) C(21) 3.463 2_456
H(28) C(22) 2.697 .
H(28) C(22) 3.240 2_456
H(28) C(23) 3.255 .
H(28) C(23) 3.494 2_456
H(28) C(24) 2.827 .
H(28) C(25) 2.080 .
H(28) C(26) 2.716 .
H(28) C(27) 2.896 .
H(28) C(28) 3.489 .
H(28) C(29) 2.887 .
H(28) H(12) 2.855 .
H(28) H(12) 2.872 2_456
H(28) H(13) 2.850 .
H(28) H(15) 2.232 .
H(28) H(23) 3.152 3_645
H(28) H(29) 1.585 .
H(28) H(30) 3.587 .
H(28) H(30) 2.607 2_456
H(28) H(31) 2.535 .
H(28) H(32) 2.899 2_456
H(28) H(35) 2.833 .
H(28) H(36) 2.394 .
H(28) H(61) 3.098 .
H(29) O(2) 2.657 .
H(29) C(4) 3.454 3_645
H(29) C(5) 3.453 3_645
H(29) C(21) 2.061 .
H(29) C(22) 3.322 .
H(29) C(24) 3.413 .
H(29) C(25) 2.080 .
H(29) C(26) 2.711 .
H(29) C(27) 3.557 .
H(29) H(3) 3.386 3_645
H(29) H(4) 3.397 3_645
H(29) H(9) 3.027 3_645
H(29) H(12) 2.349 .
H(29) H(13) 2.331 .
H(29) H(23) 3.023 3_645
H(29) H(24) 2.843 3_645
H(29) H(28) 1.585 .
H(29) H(31) 3.580 .
H(29) H(34) 3.517 .
H(29) H(35) 2.428 .
H(29) H(36) 3.267 .
H(29) H(61) 2.721 .
H(29) H(62) 3.482 2_556
H(30) O(2) 2.576 .
H(30) C(3) 3.354 4_565
H(30) C(4) 3.586 4_565
H(30) C(14) 3.211 4_665
H(30) C(20) 3.329 .
H(30) C(20) 3.509 2_556
H(30) C(21) 2.056 .
H(30) C(23) 2.059 .
H(30) C(24) 3.405 .
H(30) H(2) 2.656 4_565
H(30) H(3) 3.111 4_565
H(30) H(12) 2.350 .
H(30) H(15) 3.572 2_556
H(30) H(22) 2.836 4_665
H(30) H(23) 2.718 4_665
H(30) H(28) 3.587 .
H(30) H(28) 2.607 2_556
H(30) H(31) 1.588 .
H(30) H(32) 2.333 .
H(30) H(33) 2.334 .
H(30) H(36) 2.888 2_556
H(30) H(61) 3.179 .
H(31) O(2) 2.579 .
H(31) C(3) 3.384 4_565
H(31) C(4) 3.192 4_565
H(31) C(20) 2.686 .
H(31) C(21) 2.056 .
H(31) C(23) 2.059 .
H(31) C(24) 2.787 .
H(31) C(25) 3.263 .
H(31) C(29) 2.859 .
H(31) C(30) 3.277 .
H(31) H(2) 2.874 4_565
H(31) H(3) 2.473 4_565
H(31) H(12) 2.851 .
H(31) H(12) 2.798 2_456
H(31) H(15) 2.312 .
H(31) H(22) 3.357 4_665
H(31) H(28) 2.535 .
H(31) H(29) 3.580 .
H(31) H(30) 1.588 .
H(31) H(32) 2.839 .
H(31) H(32) 3.569 2_456
H(31) H(33) 2.345 .
H(31) H(38) 2.729 .
H(31) H(61) 3.376 .
H(32) O(2) 2.545 2_556
H(32) C(20) 3.226 .
H(32) C(20) 3.493 2_556
H(32) C(21) 2.661 .
H(32) C(21) 3.475 2_556
H(32) C(22) 2.045 .
H(32) C(24) 2.076 .
H(32) C(25) 2.731 .
H(32) C(29) 3.397 .
H(32) C(41) 2.535 .
H(32) H(12) 2.480 .
H(32) H(13) 2.570 .
H(32) H(28) 2.899 2_556
H(32) H(30) 2.333 .
H(32) H(31) 2.839 .
H(32) H(31) 3.569 2_556
H(32) H(33) 1.581 .
H(32) H(38) 3.575 .
H(32) H(48) 3.447 .
H(32) H(49) 2.326 .
H(32) H(50) 2.765 .
H(32) H(61) 2.918 2_556
H(33) C(21) 3.308 .
H(33) C(22) 2.045 .
H(33) C(24) 2.076 .
H(33) C(25) 3.350 .
H(33) C(29) 2.718 .
H(33) C(30) 2.618 .
H(33) C(41) 2.681 .
H(33) H(12) 3.546 .
H(33) H(15) 3.006 .
H(33) H(22) 3.301 4_665
H(33) H(24) 3.544 4_665
H(33) H(30) 2.334 .
H(33) H(31) 2.345 .
H(33) H(32) 1.581 .
H(33) H(38) 2.119 .
H(33) H(39) 2.691 .
H(33) H(48) 3.561 .
H(33) H(49) 2.977 .
H(33) H(50) 2.481 .
H(33) H(54) 3.529 2_566
H(34) C(1) 3.270 3_645
H(34) C(2) 3.394 3_645
H(34) C(19) 3.490 .
H(34) C(20) 3.354 .
H(34) C(24) 2.811 .
H(34) C(25) 2.068 .
H(34) C(27) 2.064 .
H(34) C(28) 2.779 .
H(34) C(29) 3.337 .
H(34) C(41) 2.831 .
H(34) H(13) 2.260 .
H(34) H(14) 2.609 .
H(34) H(29) 3.517 .
H(34) H(35) 1.583 .
H(34) H(36) 2.847 .
H(34) H(37) 2.319 .
H(34) H(48) 2.300 .
H(34) H(49) 3.040 .
H(34) H(58) 2.553 .
H(35) C(1) 3.544 3_645
H(35) C(5) 3.375 3_645
H(35) C(6) 3.218 3_645
H(35) C(11) 3.308 3_645
H(35) C(12) 3.364 3_645
H(35) C(20) 2.616 .
H(35) C(24) 3.388 .
H(35) C(25) 2.068 .
H(35) C(27) 2.064 .
H(35) C(28) 3.364 .
H(35) H(9) 2.500 3_645
H(35) H(13) 2.395 .
H(35) H(21) 2.676 3_645
H(35) H(23) 2.841 3_645
H(35) H(28) 2.833 .
H(35) H(29) 2.428 .
H(35) H(34) 1.583 .
H(35) H(36) 2.322 .
H(35) H(37) 2.378 .
H(35) H(58) 3.336 .
H(36) O(2) 3.540 2_456
H(36) C(20) 2.958 .
H(36) C(24) 3.341 .
H(36) C(25) 2.808 .
H(36) C(26) 2.067 .
H(36) C(28) 2.068 .
H(36) C(29) 2.703 .
H(36) C(33) 2.709 .
H(36) C(34) 3.432 .
H(36) H(2) 2.981 3_545
H(36) H(14) 2.856 .
H(36) H(15) 2.427 .
H(36) H(17) 2.488 .
H(36) H(23) 2.824 3_645
H(36) H(28) 2.394 .
H(36) H(29) 3.267 .
H(36) H(30) 2.888 2_456
H(36) H(34) 2.847 .
H(36) H(35) 2.322 .
H(36) H(37) 1.585 .
H(36) H(40) 3.173 .
H(37) C(18) 3.299 .
H(37) C(19) 3.206 .
H(37) C(25) 3.385 .
H(37) C(26) 2.068 .
H(37) C(28) 2.068 .
H(37) C(29) 3.349 .
H(37) C(33) 2.726 .
H(37) C(34) 2.853 .
H(37) H(1) 3.540 3_545
H(37) H(7) 2.743 .
H(37) H(14) 2.357 .
H(37) H(15) 3.508 .
H(37) H(17) 2.977 .
H(37) H(21) 3.303 3_645
H(37) H(34) 2.319 .
H(37) H(35) 2.378 .
H(37) H(36) 1.585 .
H(37) H(40) 2.588 .
H(37) H(41) 2.854 .
H(37) H(58) 2.571 .
H(38) O(3) 2.559 .
H(38) C(22) 3.179 .
H(38) C(23) 2.690 .
H(38) C(24) 2.785 .
H(38) C(28) 3.405 .
H(38) C(29) 2.077 .
H(38) C(31) 2.065 .
H(38) C(32) 3.348 .
H(38) C(41) 3.513 .
H(38) C(43) 3.519 2_566
H(38) H(3) 3.301 4_565
H(38) H(15) 2.296 .
H(38) H(16) 2.386 .
H(38) H(31) 2.729 .
H(38) H(32) 3.575 .
H(38) H(33) 2.119 .
H(38) H(39) 1.582 .
H(38) H(46) 2.643 2_566
H(38) H(50) 3.155 .
H(38) H(52) 3.513 .
H(38) H(54) 2.585 2_566
H(38) H(62) 2.926 .
H(39) O(3) 3.246 .
H(39) C(23) 3.195 .
H(39) C(24) 2.716 .
H(39) C(28) 2.869 .
H(39) C(29) 2.077 .
H(39) C(31) 2.066 .
H(39) C(32) 2.747 .
H(39) C(33) 3.310 .
H(39) C(41) 2.767 .
H(39) C(42) 2.664 .
H(39) C(43) 3.450 2_566
H(39) H(14) 2.800 .
H(39) H(15) 2.840 .
H(39) H(16) 2.323 .
H(39) H(33) 2.691 .
H(39) H(38) 1.582 .
H(39) H(45) 3.551 1_655
H(39) H(46) 3.547 2_566
H(39) H(48) 3.040 .
H(39) H(50) 2.223 .
H(39) H(51) 3.543 .
H(39) H(52) 2.086 .
H(39) H(53) 2.901 .
H(39) H(54) 2.767 2_566
H(39) H(56) 3.360 2_566
H(40) O(1) 3.406 .
H(40) C(2) 3.327 3_545
H(40) C(27) 3.071 .
H(40) C(28) 2.988 .
H(40) C(32) 3.248 .
H(40) C(33) 2.091 .
H(40) C(35) 2.111 .
H(40) C(36) 3.204 .
H(40) H(1) 2.493 3_545
H(40) H(2) 3.346 3_545
H(40) H(7) 2.807 .
H(40) H(14) 3.322 .
H(40) H(17) 2.264 .
H(40) H(18) 3.411 .
H(40) H(20) 3.310 .
H(40) H(36) 3.173 .
H(40) H(37) 2.588 .
H(40) H(41) 1.595 .
H(40) H(42) 2.247 .
H(40) H(43) 2.710 .
H(40) H(49) 3.392 1_455
H(40) H(60) 3.414 .
H(41) C(18) 3.294 .
H(41) C(27) 3.303 .
H(41) C(28) 2.743 .
H(41) C(32) 2.805 .
H(41) C(33) 2.091 .
H(41) C(35) 2.112 .
H(41) C(36) 3.092 .
H(41) C(42) 2.879 .
H(41) H(7) 2.415 .
H(41) H(14) 2.588 .
H(41) H(17) 2.844 .
H(41) H(20) 2.947 .
H(41) H(37) 2.854 .
H(41) H(40) 1.595 .
H(41) H(42) 2.789 .
H(41) H(43) 2.248 .
H(41) H(51) 2.330 .
H(41) H(52) 3.155 .
H(42) C(8) 3.453 .
H(42) C(32) 3.209 .
H(42) C(33) 3.039 .
H(42) C(34) 2.106 .
H(42) C(36) 2.107 .
H(42) C(37) 2.998 .
H(42) C(38) 2.997 .
H(42) C(41) 2.931 1_455
H(42) H(5) 2.555 .
H(42) H(17) 3.052 .
H(42) H(18) 2.234 .
H(42) H(19) 3.313 .
H(42) H(40) 2.247 .
H(42) H(41) 2.789 .
H(42) H(43) 1.591 .
H(42) H(44) 2.357 .
H(42) H(45) 3.273 .
H(42) H(48) 2.955 1_455
H(42) H(49) 2.587 1_455
H(42) H(50) 2.761 1_455
H(43) C(8) 3.586 .
H(43) C(32) 2.943 .
H(43) C(33) 3.152 .
H(43) C(34) 2.106 .
H(43) C(36) 2.107 .
H(43) C(37) 2.582 .
H(43) C(38) 2.980 .
H(43) C(42) 3.121 .
H(43) H(5) 2.872 .
H(43) H(18) 2.827 .
H(43) H(19) 2.392 .
H(43) H(20) 3.369 .
H(43) H(26) 3.310 3_655
H(43) H(40) 2.710 .
H(43) H(41) 2.248 .
H(43) H(42) 1.591 .
H(43) H(44) 2.455 .
H(43) H(51) 2.518 .
H(43) H(53) 3.536 .
H(44) O(5) 2.762 .
H(44) C(9) 3.574 .
H(44) C(35) 2.572 .
H(44) C(36) 2.616 .
H(44) C(37) 2.081 .
H(44) C(39) 2.045 .
H(44) C(40) 2.696 .
H(44) C(43) 3.350 .
H(44) H(5) 3.346 .
H(44) H(6) 2.785 .
H(44) H(18) 2.789 .
H(44) H(19) 2.425 .
H(44) H(42) 2.357 .
H(44) H(43) 2.455 .
H(44) H(45) 1.583 .
H(44) H(46) 2.829 .
H(44) H(47) 2.359 .
H(44) H(50) 3.099 1_455
H(44) H(54) 3.584 .
H(44) H(56) 3.566 .
H(45) O(4) 3.423 .
H(45) O(5) 3.331 .
H(45) C(35) 3.465 .
H(45) C(36) 2.793 .
H(45) C(37) 2.081 .
H(45) C(39) 2.045 .
H(45) C(40) 2.729 .
H(45) C(43) 2.649 .
H(45) C(43) 3.538 2_466
H(45) H(16) 3.182 2_466
H(45) H(18) 2.569 .
H(45) H(19) 2.858 .
H(45) H(39) 3.551 1_455
H(45) H(42) 3.273 .
H(45) H(44) 1.583 .
H(45) H(46) 2.332 .
H(45) H(47) 2.829 .
H(45) H(50) 2.992 1_455
H(45) H(54) 2.862 .
H(45) H(55) 3.556 .
H(45) H(55) 2.971 2_466
H(45) H(56) 2.494 .
H(45) H(56) 3.457 2_466
H(46) O(3) 3.007 2_466
H(46) O(4) 2.444 .
H(46) O(5) 3.175 .
H(46) C(30) 3.207 2_466
H(46) C(31) 2.948 2_466
H(46) C(37) 2.727 .
H(46) C(38) 2.041 .
H(46) C(40) 2.032 .
H(46) C(43) 2.724 .
H(46) H(3) 3.432 3_555
H(46) H(4) 3.358 3_555
H(46) H(16) 2.408 2_466
H(46) H(19) 2.910 .
H(46) H(38) 2.643 2_466
H(46) H(39) 3.547 2_466
H(46) H(44) 2.829 .
H(46) H(45) 2.332 .
H(46) H(47) 1.582 .
H(46) H(54) 2.119 .
H(46) H(55) 3.569 .
H(46) H(56) 3.056 .
H(46) H(62) 2.588 2_466
H(47) O(4) 2.980 .
H(47) O(5) 2.625 .
H(47) C(5) 3.334 3_555
H(47) C(17) 3.363 3_655
H(47) C(37) 2.693 .
H(47) C(38) 2.041 .
H(47) C(40) 2.032 .
H(47) C(43) 3.368 .
H(47) H(3) 3.445 3_555
H(47) H(4) 2.698 3_555
H(47) H(8) 3.437 3_555
H(47) H(11) 2.386 3_655
H(47) H(19) 2.435 .
H(47) H(22) 3.360 3_655
H(47) H(44) 2.359 .
H(47) H(45) 2.829 .
H(47) H(46) 1.582 .
H(47) H(54) 2.975 .
H(47) H(57) 2.809 3_655
H(48) C(23) 3.311 .
H(48) C(24) 2.069 .
H(48) C(25) 2.728 .
H(48) C(26) 2.783 .
H(48) C(27) 3.241 .
H(48) C(28) 2.697 .
H(48) C(29) 2.728 .
H(48) C(30) 3.438 .
H(48) H(5) 3.237 1_655
H(48) H(13) 2.858 .
H(48) H(14) 2.081 .
H(48) H(32) 3.447 .
H(48) H(33) 3.561 .
H(48) H(34) 2.300 .
H(48) H(39) 3.040 .
H(48) H(42) 2.955 1_655
H(48) H(49) 1.584 .
H(48) H(50) 1.584 .
H(48) H(52) 3.192 .
H(49) O(2) 3.382 2_556
H(49) C(2) 3.534 3_645
H(49) C(3) 3.421 3_645
H(49) C(23) 2.623 .
H(49) C(24) 2.069 .
H(49) C(25) 2.670 .
H(49) C(26) 3.388 .
H(49) C(29) 3.389 .
H(49) C(35) 3.388 1_655
H(49) H(1) 3.377 3_645
H(49) H(2) 3.169 3_645
H(49) H(13) 2.355 .
H(49) H(14) 3.535 .
H(49) H(17) 3.541 1_655
H(49) H(18) 3.185 1_655
H(49) H(32) 2.326 .
H(49) H(33) 2.977 .
H(49) H(34) 3.040 .
H(49) H(40) 3.392 1_655
H(49) H(42) 2.587 1_655
H(49) H(48) 1.584 .
H(49) H(50) 1.584 .
H(49) H(61) 3.542 2_556
H(50) C(23) 2.626 .
H(50) C(24) 2.069 .
H(50) C(25) 3.361 .
H(50) C(28) 3.415 .
H(50) C(29) 2.769 .
H(50) C(30) 2.835 .
H(50) C(35) 3.589 1_655
H(50) C(38) 3.492 1_655
H(50) H(13) 3.474 .
H(50) H(14) 2.980 .
H(50) H(18) 3.062 1_655
H(50) H(32) 2.765 .
H(50) H(33) 2.481 .
H(50) H(38) 3.155 .
H(50) H(39) 2.223 .
H(50) H(42) 2.761 1_655
H(50) H(44) 3.099 1_655
H(50) H(45) 2.992 1_655
H(50) H(48) 1.584 .
H(50) H(49) 1.584 .
H(50) H(52) 3.160 .
H(51) C(16) 3.256 3_655
H(51) C(28) 3.358 .
H(51) C(31) 3.335 .
H(51) C(32) 2.078 .
H(51) C(33) 2.760 .
H(51) C(34) 2.673 .
H(51) C(35) 2.717 .
H(51) C(36) 2.662 .
H(51) C(37) 3.113 .
H(51) H(14) 2.926 .
H(51) H(16) 3.539 .
H(51) H(18) 3.596 .
H(51) H(19) 2.623 .
H(51) H(26) 2.318 3_655
H(51) H(27) 3.550 3_655
H(51) H(39) 3.543 .
H(51) H(41) 2.330 .
H(51) H(43) 2.518 .
H(51) H(52) 1.584 .
H(51) H(53) 1.584 .
H(51) H(55) 3.576 .
H(51) H(59) 3.564 3_655
H(52) O(5) 3.374 1_655
H(52) C(28) 2.732 .
H(52) C(29) 3.104 .
H(52) C(30) 2.613 .
H(52) C(31) 2.674 .
H(52) C(32) 2.078 .
H(52) C(33) 2.749 .
H(52) C(34) 3.398 .
H(52) C(36) 3.373 .
H(52) C(41) 3.533 .
H(52) H(6) 3.578 1_655
H(52) H(14) 2.216 .
H(52) H(16) 2.913 .
H(52) H(26) 3.490 3_655
H(52) H(38) 3.513 .
H(52) H(39) 2.086 .
H(52) H(41) 3.155 .
H(52) H(48) 3.192 .
H(52) H(50) 3.160 .
H(52) H(51) 1.584 .
H(52) H(53) 1.584 .
H(53) O(5) 3.293 1_655
H(53) N(2) 3.564 3_655
H(53) C(15) 3.577 3_655
H(53) C(16) 3.491 3_655
H(53) C(30) 3.303 .
H(53) C(31) 2.675 .
H(53) C(32) 2.078 .
H(53) C(33) 3.395 .
H(53) C(35) 3.597 .
H(53) C(36) 2.788 .
H(53) C(37) 2.805 .
H(53) C(43) 2.970 .
H(53) H(16) 2.455 .
H(53) H(19) 2.428 .
H(53) H(25) 2.888 3_655
H(53) H(26) 2.678 3_655
H(53) H(39) 2.901 .
H(53) H(43) 3.536 .
H(53) H(51) 1.584 .
H(53) H(52) 1.584 .
H(53) H(54) 3.523 .
H(53) H(55) 2.332 .
H(53) H(59) 3.166 3_655
H(54) C(30) 3.033 2_466
H(54) C(31) 3.439 2_466
H(54) C(36) 3.382 .
H(54) C(37) 2.066 .
H(54) C(38) 2.663 .
H(54) C(39) 2.703 .
H(54) H(16) 3.512 .
H(54) H(16) 2.884 2_466
H(54) H(19) 2.354 .
H(54) H(25) 3.022 3_655
H(54) H(33) 3.529 2_466
H(54) H(38) 2.585 2_466
H(54) H(39) 2.767 2_466
H(54) H(44) 3.584 .
H(54) H(45) 2.862 .
H(54) H(46) 2.119 .
H(54) H(47) 2.975 .
H(54) H(53) 3.523 .
H(54) H(55) 1.584 .
H(54) H(56) 1.584 .
H(55) O(3) 3.473 .
H(55) C(31) 2.736 .
H(55) C(32) 2.856 .
H(55) C(36) 2.752 .
H(55) C(37) 2.066 .
H(55) C(38) 3.350 .
H(55) C(42) 2.993 .
H(55) H(16) 1.991 .
H(55) H(18) 3.097 .
H(55) H(19) 2.344 .
H(55) H(25) 3.070 3_655
H(55) H(45) 3.556 .
H(55) H(45) 2.971 2_566
H(55) H(46) 3.569 .
H(55) H(51) 3.576 .
H(55) H(53) 2.332 .
H(55) H(54) 1.584 .
H(55) H(56) 1.584 .
H(55) H(56) 3.492 2_566
H(55) H(62) 3.265 .
H(56) O(3) 3.306 .
H(56) O(4) 2.950 2_566
H(56) C(31) 3.242 .
H(56) C(32) 3.418 .
H(56) C(36) 2.749 .
H(56) C(37) 2.066 .
H(56) C(38) 2.719 .
H(56) C(39) 3.434 .
H(56) C(40) 3.525 2_566
H(56) H(16) 2.718 .
H(56) H(16) 3.117 2_466
H(56) H(18) 2.613 .
H(56) H(19) 2.846 .
H(56) H(39) 3.360 2_466
H(56) H(44) 3.566 .
H(56) H(45) 2.494 .
H(56) H(45) 3.457 2_566
H(56) H(46) 3.056 .
H(56) H(54) 1.584 .
H(56) H(55) 1.584 .
H(56) H(55) 3.492 2_466
H(56) H(62) 2.875 .
H(57) O(5) 3.494 3_645
H(57) N(1) 3.591 3_645
H(57) C(9) 3.209 3_645
H(57) C(10) 3.499 1_655
H(57) C(17) 2.622 .
H(57) C(18) 1.937 .
H(57) H(4) 3.477 1_655
H(57) H(6) 2.911 3_645
H(57) H(7) 2.746 .
H(57) H(8) 2.714 1_655
H(57) H(11) 2.318 .
H(57) H(47) 2.809 3_645
H(57) H(58) 1.628 .
H(58) N(1) 3.568 3_645
H(58) C(9) 3.598 3_645
H(58) C(17) 3.304 .
H(58) C(18) 1.937 .
H(58) C(26) 3.178 .
H(58) C(27) 3.226 .
H(58) H(7) 2.200 .
H(58) H(8) 3.418 1_655
H(58) H(11) 3.457 .
H(58) H(14) 3.444 .
H(58) H(34) 2.553 .
H(58) H(35) 3.336 .
H(58) H(37) 2.571 .
H(58) H(57) 1.628 .
H(59) O(1) 3.227 .
H(59) O(4) 2.634 3_545
H(59) O(5) 1.703 3_545
H(59) C(10) 2.560 .
H(59) C(11) 2.013 .
H(59) C(12) 3.243 .
H(59) C(13) 3.446 .
H(59) C(14) 3.266 .
H(59) C(15) 2.006 .
H(59) C(16) 1.998 .
H(59) C(17) 3.265 .
H(59) C(40) 2.481 3_545
H(59) H(4) 3.192 .
H(59) H(6) 3.346 3_545
H(59) H(8) 2.286 .
H(59) H(9) 2.403 .
H(59) H(24) 2.265 .
H(59) H(25) 2.386 .
H(59) H(26) 2.243 .
H(59) H(27) 2.378 .
H(59) H(51) 3.564 3_645
H(59) H(53) 3.166 3_645
H(59) H(60) 2.894 .
H(60) N(1) 2.280 3_545
H(60) N(2) 2.837 .
H(60) C(1) 3.087 3_545
H(60) C(2) 3.042 3_545
H(60) C(7) 3.120 .
H(60) C(8) 3.561 .
H(60) C(9) 3.286 3_545
H(60) C(10) 1.871 .
H(60) C(11) 2.577 .
H(60) C(12) 3.097 .
H(60) C(16) 2.615 .
H(60) H(1) 2.425 3_545
H(60) H(5) 3.186 .
H(60) H(6) 3.355 3_545
H(60) H(7) 3.415 .
H(60) H(8) 2.204 .
H(60) H(9) 3.481 .
H(60) H(20) 2.667 .
H(60) H(26) 3.233 .
H(60) H(27) 1.801 .
H(60) H(40) 3.414 .
H(60) H(59) 2.894 .
H(61) O(3) 1.963 2_556
H(61) C(20) 2.781 .
H(61) C(21) 1.883 .
H(61) C(22) 3.058 .
H(61) C(31) 3.164 2_556
H(61) C(32) 3.519 2_556
H(61) C(33) 3.120 2_556
H(61) H(2) 3.524 4_565
H(61) H(12) 2.092 .
H(61) H(15) 2.945 2_556
H(61) H(17) 2.202 2_556
H(61) H(18) 2.950 2_556
H(61) H(28) 3.098 .
H(61) H(29) 2.721 .
H(61) H(30) 3.179 .
H(61) H(31) 3.376 .
H(61) H(32) 2.918 2_456
H(61) H(49) 3.542 2_456
H(61) H(62) 2.397 2_556
H(62) O(2) 3.198 2_456
H(62) O(4) 1.826 2_566
H(62) C(30) 2.951 .
H(62) C(31) 1.888 .
H(62) C(32) 2.967 .
H(62) C(36) 3.249 .
H(62) C(39) 3.152 2_566
H(62) C(40) 2.770 2_566
H(62) C(43) 3.437 .
H(62) H(12) 3.496 2_456
H(62) H(15) 3.495 .
H(62) H(16) 2.049 .
H(62) H(17) 3.236 .
H(62) H(18) 2.733 .
H(62) H(24) 3.394 4_565
H(62) H(29) 3.482 2_456
H(62) H(38) 2.926 .
H(62) H(46) 2.588 2_566
H(62) H(55) 3.265 .
H(62) H(56) 2.875 .
H(62) H(61) 2.397 2_456

loop_
_geom_torsion_atom_site_label_1
_geom_torsion_atom_site_label_2
_geom_torsion_atom_site_label_3
_geom_torsion_atom_site_label_4
_geom_torsion
C(1) N(1) C(9) C(8) 3.3(8)
C(9) N(1) C(1) C(2) 178.0(4)
C(9) N(1) C(1) C(6) -3.3(7)
C(11) N(2) C(15) C(14) 48.7(4)
C(15) N(2) C(11) C(10) 156.7(3)
C(15) N(2) C(11) C(12) -74.3(4)
C(11) N(2) C(16) C(17) -71.9(4)
C(16) N(2) C(11) C(10) -84.1(4)
C(16) N(2) C(11) C(12) 44.8(4)
C(15) N(2) C(16) C(17) 47.8(4)
C(16) N(2) C(15) C(14) -72.7(4)
N(1) C(1) C(2) C(3) 178.8(4)
N(1) C(1) C(6) C(5) -179.6(4)
N(1) C(1) C(6) C(7) 0.2(6)
C(2) C(1) C(6) C(5) -0.9(7)
C(2) C(1) C(6) C(7) 178.9(4)
C(6) C(1) C(2) C(3) 0.1(6)
C(1) C(2) C(3) C(4) 0.5(7)
C(2) C(3) C(4) C(5) -0.1(6)
C(3) C(4) C(5) C(6) -0.8(7)
C(4) C(5) C(6) C(1) 1.3(7)
C(4) C(5) C(6) C(7) -178.6(4)
C(1) C(6) C(7) C(8) 2.8(6)
C(1) C(6) C(7) C(10) -175.1(4)
C(5) C(6) C(7) C(8) -177.4(4)
C(5) C(6) C(7) C(10) 4.8(7)
C(6) C(7) C(8) C(9) -2.8(7)
C(6) C(7) C(10) O(1) -163.0(4)
C(6) C(7) C(10) C(11) 73.4(5)
C(8) C(7) C(10) O(1) 19.2(6)
C(8) C(7) C(10) C(11) -104.3(5)
C(10) C(7) C(8) C(9) 175.0(4)
C(7) C(8) C(9) N(1) -0.3(7)
O(1) C(10) C(11) N(2) 76.1(4)
O(1) C(10) C(11) C(12) -48.3(5)
C(7) C(10) C(11) N(2) -162.1(3)
C(7) C(10) C(11) C(12) 73.5(4)
N(2) C(11) C(12) C(13) 22.0(4)
C(10) C(11) C(12) C(13) 149.0(4)
C(11) C(12) C(13) C(14) 46.3(5)
C(11) C(12) C(13) C(17) -71.4(4)
C(12) C(13) C(14) C(15) -71.1(5)
C(12) C(13) C(17) C(16) 45.0(5)
C(12) C(13) C(17) C(18) -77.7(5)
C(14) C(13) C(17) C(16) -73.3(4)
C(14) C(13) C(17) C(18) 163.9(4)
C(17) C(13) C(14) C(15) 48.8(5)
C(13) C(14) C(15) N(2) 20.4(5)
N(2) C(16) C(17) C(13) 21.6(5)
N(2) C(16) C(17) C(18) 147.2(4)
C(13) C(17) C(18) C(19) -123.6(7)
C(16) C(17) C(18) C(19) 116.2(7)
C(21) C(20) C(25) C(24) -53.8(5)
C(21) C(20) C(25) C(26) 179.7(4)
C(25) C(20) C(21) O(2) 176.8(3)
C(25) C(20) C(21) C(22) 57.0(5)
O(2) C(21) C(22) C(23) 179.8(3)
C(20) C(21) C(22) C(23) -58.5(5)
C(21) C(22) C(23) C(24) 59.3(5)
C(22) C(23) C(24) C(25) -53.5(5)
C(22) C(23) C(24) C(29) 66.4(5)
C(22) C(23) C(24) C(41) -170.6(4)
C(23) C(24) C(25) C(20) 49.6(5)
C(23) C(24) C(25) C(26) 175.9(4)
C(23) C(24) C(29) C(28) -179.0(3)
C(23) C(24) C(29) C(30) 52.8(5)
C(25) C(24) C(29) C(28) -59.8(4)
C(25) C(24) C(29) C(30) 172.0(3)
C(29) C(24) C(25) C(20) -72.5(5)
C(29) C(24) C(25) C(26) 53.7(5)
C(41) C(24) C(25) C(20) 164.4(4)
C(41) C(24) C(25) C(26) -69.3(5)
C(41) C(24) C(29) C(28) 61.6(5)
C(41) C(24) C(29) C(30) -66.6(5)
C(20) C(25) C(26) C(27) 75.9(5)
C(24) C(25) C(26) C(27) -51.4(5)
C(25) C(26) C(27) C(28) 53.4(5)
C(26) C(27) C(28) C(29) -56.8(5)
C(26) C(27) C(28) C(33) -178.8(3)
C(27) C(28) C(29) C(24) 61.2(4)
C(27) C(28) C(29) C(30) -170.7(4)
C(27) C(28) C(33) C(32) 176.2(3)
C(27) C(28) C(33) C(34) -62.5(5)
C(29) C(28) C(33) C(32) 55.2(4)
C(29) C(28) C(33) C(34) 176.5(3)
C(33) C(28) C(29) C(24) -175.1(3)
C(33) C(28) C(29) C(30) -47.0(5)
C(24) C(29) C(30) C(31) 175.2(3)
C(28) C(29) C(30) C(31) 48.0(5)
C(29) C(30) C(31) O(3) 67.0(4)
C(29) C(30) C(31) C(32) -54.1(5)
O(3) C(31) C(32) C(33) -61.6(4)
O(3) C(31) C(32) C(36) 51.2(4)
O(3) C(31) C(32) C(42) 176.5(3)
C(30) C(31) C(32) C(33) 58.2(4)
C(30) C(31) C(32) C(36) 171.1(3)
C(30) C(31) C(32) C(42) -63.6(4)
C(31) C(32) C(33) C(28) -61.4(4)
C(31) C(32) C(33) C(34) 169.0(3)
C(31) C(32) C(36) C(35) -156.9(3)
C(31) C(32) C(36) C(37) 78.7(5)
C(33) C(32) C(36) C(35) -40.3(4)
C(33) C(32) C(36) C(37) -164.7(3)
C(36) C(32) C(33) C(28) 175.9(3)
C(36) C(32) C(33) C(34) 46.4(4)
C(42) C(32) C(33) C(28) 58.2(4)
C(42) C(32) C(33) C(34) -71.3(4)
C(42) C(32) C(36) C(35) 78.7(4)
C(42) C(32) C(36) C(37) -45.8(5)
C(28) C(33) C(34) C(35) -160.6(3)
C(32) C(33) C(34) C(35) -33.8(4)
C(33) C(34) C(35) C(36) 8.6(4)
C(34) C(35) C(36) C(32) 19.9(4)
C(34) C(35) C(36) C(37) 149.2(3)
C(32) C(36) C(37) C(38) -179.0(3)
C(32) C(36) C(37) C(43) -56.0(5)
C(35) C(36) C(37) C(38) 60.8(5)
C(35) C(36) C(37) C(43) -176.1(4)
C(36) C(37) C(38) C(39) -167.8(4)
C(43) C(37) C(38) C(39) 67.1(5)
C(37) C(38) C(39) C(40) 177.6(4)
C(38) C(39) C(40) O(4) 119.5(5)
C(38) C(39) C(40) O(5) -63.2(6)
